data_4076144
loop_
_publ_author_name
'\'Alvarez-Vergara, M. Carmen'
'Casado, Miguel A.'
'Mart\'in, M. Luisa'
'Lahoz, Fernando J.'
'Oro, Luis A.'
'P\'erez-Torrente, Jes\'us J.'

_publ_section_title
;
 Flexible Building Blocks for Transition Metal Early&#x2212;Late
 Chemistry. Synthesis of Heterobimetallic Tetranuclear Metallomacrocycles
;
_journal_issue 24
_journal_name_full Organometallics
_journal_page_first 5929
_journal_paper_doi 10.1021/om050644l
_journal_volume 24
_journal_year 2005
_chemical_formula_moiety 'C86 H84 O4 P4 Rh2 Zr2, 2(C H2 Cl2), 2(B F4)'
_chemical_formula_sum 'C88 H88 B2 Cl4 F8 O4 P4 Rh2 Zr2'
_chemical_formula_weight 2037.14
_chemical_name_systematic
; 
 ? 
;
_space_group_IT_number 14
_symmetry_cell_setting monoclinic
_symmetry_space_group_name_Hall '-P 2yn'
_symmetry_space_group_name_H-M 'P 1 21/n 1'
_atom_sites_solution_hydrogens geom
_atom_sites_solution_primary direct
_atom_sites_solution_secondary difmap
_audit_creation_method SHELXL-97
_cell_angle_alpha 90.00
_cell_angle_beta 110.236(2)
_cell_angle_gamma 90.00
_cell_formula_units_Z 4
_cell_length_a 19.703(2)
_cell_length_b 17.9741(18)
_cell_length_c 25.627(3)
_cell_measurement_reflns_used 3503
_cell_measurement_temperature 100(2)
_cell_measurement_theta_max 23.92
_cell_measurement_theta_min 2.20
_cell_volume 8515.5(16)
_computing_cell_refinement 'SAINT+ v. 6.01 (Bruker AXS, 2000)'
_computing_data_collection 'SMART v. 5.611 (Bruker AXS, 2000)'
_computing_data_reduction 'SAINT+ v. 6.01 (Bruker AXS, 2000)'
_computing_molecular_graphics 'XP program, SHELXTL v6.12, Bruker2000'
_computing_publication_material 'XCIF program, SHELXTLv6.12, BrukerAXS'
_computing_structure_refinement 'SHELXL-97 (Sheldrick, 1997)'
_computing_structure_solution 'SHELXS-97 (Sheldrick, 1990)'
_diffrn_ambient_temperature 100(2)
_diffrn_detector_area_resol_mean 8.26
_diffrn_measured_fraction_theta_full 0.993
_diffrn_measured_fraction_theta_max 0.993
_diffrn_measurement_device_type 'Bruker SMART APEX CCD system'
_diffrn_measurement_method '\w rotations with narrow frames'
_diffrn_radiation_monochromator graphite
_diffrn_radiation_source 'fine-focus sealed tube'
_diffrn_radiation_type MoK\a
_diffrn_radiation_wavelength 0.71073
_diffrn_reflns_av_R_equivalents 0.0806
_diffrn_reflns_av_sigmaI/netI 0.0992
_diffrn_reflns_limit_h_max 23
_diffrn_reflns_limit_h_min -24
_diffrn_reflns_limit_k_max 22
_diffrn_reflns_limit_k_min -11
_diffrn_reflns_limit_l_max 31
_diffrn_reflns_limit_l_min -31
_diffrn_reflns_number 49707
_diffrn_reflns_theta_full 26.11
_diffrn_reflns_theta_max 26.11
_diffrn_reflns_theta_min 1.13
_diffrn_standards_decay_% 'no decay'
_exptl_absorpt_coefficient_mu 0.888
_exptl_absorpt_correction_T_max 0.9405
_exptl_absorpt_correction_T_min 0.9244
_exptl_absorpt_correction_type multi-scan
_exptl_absorpt_process_details
; 
 SADABS: Area-Detector Absorption Correction. (1996)  Bruker-AXS 
 within SAINT+ package, v. 6.01.                    
;
_exptl_crystal_colour red
_exptl_crystal_density_diffrn 1.589
_exptl_crystal_density_method 'not measured'
_exptl_crystal_description cubic
_exptl_crystal_F_000 4112
_exptl_crystal_size_max 0.090
_exptl_crystal_size_mid 0.085
_exptl_crystal_size_min 0.070
_refine_diff_density_max 1.999
_refine_diff_density_min -1.111
_refine_diff_density_rms 0.174
_refine_ls_extinction_method none
_refine_ls_goodness_of_fit_ref 1.147
_refine_ls_hydrogen_treatment constr
_refine_ls_matrix_type full
_refine_ls_number_parameters 1022
_refine_ls_number_reflns 16821
_refine_ls_number_restraints 12
_refine_ls_restrained_S_all 1.147
_refine_ls_R_factor_all 0.1430
_refine_ls_R_factor_gt 0.0963
_refine_ls_shift/su_max 0.002
_refine_ls_shift/su_mean 0.000
_refine_ls_structure_factor_coef Fsqd
_refine_ls_weighting_details 'calc w=1/[\s^2^(Fo^2^)+(0.0412P)^2^+139.9537P] where P=(Fo^2^+2Fc^2^)/3'
_refine_ls_weighting_scheme calc
_refine_ls_wR_factor_gt 0.2038
_refine_ls_wR_factor_ref 0.2220
_reflns_number_gt 10980
_reflns_number_total 16821
_reflns_threshold_expression >2sigma(I)
_cod_data_source_file om050644lsi20050728_053708.cif
_cod_data_source_block compd9
_cod_original_cell_volume 8515.4(15)
_cod_original_sg_symbol_H-M P21/n
_cod_database_code 4076144

loop_
_symmetry_equiv_pos_as_xyz
'x, y, z'
'-x+1/2, y+1/2, -z+1/2'
'-x, -y, -z'
'x-1/2, -y-1/2, z-1/2'

loop_
_atom_site_label
_atom_site_type_symbol
_atom_site_fract_x
_atom_site_fract_y
_atom_site_fract_z
_atom_site_U_iso_or_equiv
_atom_site_adp_type
_atom_site_occupancy
_atom_site_symmetry_multiplicity
_atom_site_calc_flag
_atom_site_refinement_flags
_atom_site_disorder_assembly
_atom_site_disorder_group
Rh1 Rh 0.62014(4) 0.75188(5) 0.08811(3) 0.02021(19) Uani 1 1 d . . .
Zr1 Zr 0.31582(5) 0.88389(6) -0.10582(4) 0.0193(2) Uani 1 1 d . . .
P1 P 0.53669(14) 0.77931(15) 0.00154(11) 0.0203(6) Uani 1 1 d . . .
P2 P 0.62586(15) 0.86915(15) 0.12661(11) 0.0206(6) Uani 1 1 d . . .
O1 O 0.4052(4) 0.8295(4) -0.0605(3) 0.0246(16) Uani 1 1 d . . .
O2 O 0.6375(4) 1.0181(4) 0.1051(3) 0.0245(16) Uani 1 1 d . . .
C1 C 0.6541(6) 0.6478(6) 0.0584(5) 0.027(2) Uani 1 1 d . . .
H1 H 0.6426 0.6355 0.0182 0.032 Uiso 1 1 calc R . .
C2 C 0.6092(6) 0.6297(6) 0.0884(5) 0.028(3) Uani 1 1 d . . .
H2 H 0.5619 0.6033 0.0716 0.034 Uiso 1 1 calc R . .
C3 C 0.6585(6) 0.6186(6) 0.1485(4) 0.028(3) Uani 1 1 d . . .
H3 H 0.6375 0.5910 0.1732 0.034 Uiso 1 1 calc R . .
C5 C 0.6862(6) 0.6980(6) 0.1667(4) 0.029(3) Uani 1 1 d . . .
H5 H 0.6923 0.7188 0.2043 0.035 Uiso 1 1 calc R . .
C6 C 0.7300(6) 0.7162(7) 0.1374(4) 0.029(3) Uani 1 1 d . . .
H6 H 0.7714 0.7517 0.1517 0.034 Uiso 1 1 calc R . .
C7 C 0.7320(6) 0.6479(7) 0.1017(5) 0.030(3) Uani 1 1 d . . .
H7 H 0.7728 0.6448 0.0870 0.036 Uiso 1 1 calc R . .
C8 C 0.7254(6) 0.5841(6) 0.1404(4) 0.029(3) Uani 1 1 d . . .
H8A H 0.7155 0.5351 0.1216 0.034 Uiso 1 1 calc R . .
H8B H 0.7675 0.5809 0.1753 0.034 Uiso 1 1 calc R . .
C9 C 0.4504(5) 0.8235(6) -0.0053(4) 0.022(2) Uani 1 1 d . . .
H9A H 0.4257 0.7940 0.0155 0.026 Uiso 1 1 calc R . .
H9B H 0.4597 0.8738 0.0115 0.026 Uiso 1 1 calc R . .
C10 C 0.5813(5) 0.8409(6) -0.0341(4) 0.019(2) Uani 1 1 d . . .
C11 C 0.5457(6) 0.9016(6) -0.0659(4) 0.027(2) Uani 1 1 d . . .
H11 H 0.4954 0.9087 -0.0736 0.032 Uiso 1 1 calc R . .
C12 C 0.5841(7) 0.9513(7) -0.0862(5) 0.037(3) Uani 1 1 d . . .
H12 H 0.5599 0.9925 -0.1078 0.045 Uiso 1 1 calc R . .
C13 C 0.6578(7) 0.9415(7) -0.0752(5) 0.035(3) Uani 1 1 d . . .
H13 H 0.6836 0.9758 -0.0896 0.042 Uiso 1 1 calc R . .
C14 C 0.6932(6) 0.8828(6) -0.0436(5) 0.030(3) Uani 1 1 d . . .
H14 H 0.7435 0.8762 -0.0360 0.037 Uiso 1 1 calc R . .
C15 C 0.6550(6) 0.8322(6) -0.0225(4) 0.026(2) Uani 1 1 d . . .
H15 H 0.6798 0.7918 0.0000 0.032 Uiso 1 1 calc R . .
C16 C 0.5076(5) 0.6975(6) -0.0417(4) 0.024(2) Uani 1 1 d . . .
C17 C 0.5358(6) 0.6771(6) -0.0822(4) 0.028(2) Uani 1 1 d . . .
H17 H 0.5664 0.7108 -0.0922 0.033 Uiso 1 1 calc R . .
C18 C 0.5202(6) 0.6079(6) -0.1089(5) 0.031(3) Uani 1 1 d . . .
H18 H 0.5399 0.5944 -0.1365 0.037 Uiso 1 1 calc R . .
C19 C 0.4757(7) 0.5602(7) -0.0940(5) 0.040(3) Uani 1 1 d . . .
H19 H 0.4667 0.5122 -0.1105 0.048 Uiso 1 1 calc R . .
C20 C 0.4440(7) 0.5791(7) -0.0565(5) 0.036(3) Uani 1 1 d . . .
H20 H 0.4114 0.5460 -0.0485 0.043 Uiso 1 1 calc R . .
C21 C 0.4598(6) 0.6468(6) -0.0306(5) 0.030(3) Uani 1 1 d . . .
H21 H 0.4379 0.6600 -0.0042 0.036 Uiso 1 1 calc R . .
C22 C 0.7118(5) 0.8894(6) 0.1831(4) 0.021(2) Uani 1 1 d . . .
C23 C 0.7201(6) 0.8819(6) 0.2382(4) 0.029(3) Uani 1 1 d . . .
H23 H 0.6805 0.8658 0.2484 0.035 Uiso 1 1 calc R . .
C24 C 0.7861(7) 0.8978(7) 0.2792(5) 0.037(3) Uani 1 1 d . . .
H24 H 0.7914 0.8924 0.3172 0.044 Uiso 1 1 calc R . .
C25 C 0.8432(6) 0.9210(7) 0.2651(5) 0.032(3) Uani 1 1 d . . .
H25 H 0.8879 0.9328 0.2932 0.039 Uiso 1 1 calc R . .
C26 C 0.8357(6) 0.9271(6) 0.2097(5) 0.032(3) Uani 1 1 d . . .
H26 H 0.8756 0.9431 0.1998 0.039 Uiso 1 1 calc R . .
C27 C 0.7704(6) 0.9103(6) 0.1681(4) 0.026(2) Uani 1 1 d . . .
H27 H 0.7660 0.9130 0.1300 0.031 Uiso 1 1 calc R . .
C28 C 0.5562(5) 0.8865(6) 0.1569(4) 0.025(2) Uani 1 1 d . . .
C29 C 0.5600(6) 0.9490(7) 0.1900(4) 0.031(3) Uani 1 1 d . . .
H29 H 0.5992 0.9827 0.1969 0.037 Uiso 1 1 calc R . .
C30 C 0.5062(8) 0.9623(9) 0.2131(5) 0.055(4) Uani 1 1 d . . .
H30 H 0.5077 1.0058 0.2345 0.066 Uiso 1 1 calc R . .
C31 C 0.4515(8) 0.9117(11) 0.2042(6) 0.058(5) Uani 1 1 d . . .
H31 H 0.4151 0.9205 0.2199 0.070 Uiso 1 1 calc R . .
C32 C 0.4478(7) 0.8482(10) 0.1732(6) 0.058(5) Uani 1 1 d . . .
H32 H 0.4100 0.8131 0.1682 0.069 Uiso 1 1 calc R . .
C33 C 0.5008(6) 0.8364(8) 0.1491(5) 0.039(3) Uani 1 1 d . . .
H33 H 0.4985 0.7933 0.1271 0.047 Uiso 1 1 calc R . .
C34 C 0.2698(6) 0.8305(7) -0.0342(5) 0.031(3) Uani 1 1 d . . .
H34 H 0.2866 0.7826 -0.0141 0.037 Uiso 1 1 calc R . .
C35 C 0.2973(6) 0.9013(6) -0.0138(5) 0.027(2) Uani 1 1 d . . .
H35 H 0.3355 0.9125 0.0229 0.032 Uiso 1 1 calc R . .
C36 C 0.2498(6) 0.9534(6) -0.0505(4) 0.026(2) Uani 1 1 d . . .
H36 H 0.2505 1.0085 -0.0448 0.032 Uiso 1 1 calc R . .
C37 C 0.1982(6) 0.9146(6) -0.0929(5) 0.027(2) Uani 1 1 d . . .
H37 H 0.1547 0.9367 -0.1216 0.033 Uiso 1 1 calc R . .
C38 C 0.2108(6) 0.8378(6) -0.0812(5) 0.029(3) Uani 1 1 d . . .
H38 H 0.1774 0.7967 -0.1005 0.035 Uiso 1 1 calc R . .
C39 C 0.2596(7) 0.7882(7) -0.1807(5) 0.039(3) Uani 1 1 d . . .
H39 H 0.2323 0.7432 -0.1763 0.047 Uiso 1 1 calc R . .
C40 C 0.3337(7) 0.7893(7) -0.1760(4) 0.034(3) Uani 1 1 d . . .
H40 H 0.3679 0.7462 -0.1675 0.040 Uiso 1 1 calc R . .
C41 C 0.3456(7) 0.8609(7) -0.1938(4) 0.035(3) Uani 1 1 d . . .
H41 H 0.3910 0.8774 -0.1996 0.042 Uiso 1 1 calc R . .
C42 C 0.2795(7) 0.9024(7) -0.2099(4) 0.036(3) Uani 1 1 d . . .
H42 H 0.2703 0.9512 -0.2298 0.043 Uiso 1 1 calc R . .
C43 C 0.2286(7) 0.8574(7) -0.2015(5) 0.039(3) Uani 1 1 d . . .
H43 H 0.1756 0.8686 -0.2144 0.047 Uiso 1 1 calc R . .
C44 C 0.6187(6) 0.9498(5) 0.0788(4) 0.020(2) Uani 1 1 d . . .
H44A H 0.6501 0.9401 0.0567 0.024 Uiso 1 1 calc R . .
H44B H 0.5682 0.9528 0.0526 0.024 Uiso 1 1 calc R . .
Rh51 Rh 0.63066(4) 0.75443(5) 0.57717(3) 0.01894(19) Uani 1 1 d . . .
Zr51 Zr 0.68042(5) 1.12181(6) 0.61254(4) 0.0196(2) Uani 1 1 d . . .
P51 P 0.62727(14) 0.87098(15) 0.61261(11) 0.0209(6) Uani 1 1 d . . .
P52 P 0.54819(14) 0.77653(15) 0.48870(11) 0.0203(6) Uani 1 1 d . . .
O51 O 0.6623(4) 1.0144(4) 0.6054(3) 0.0237(16) Uani 1 1 d . . .
O52 O 0.4215(4) 0.8447(4) 0.4281(3) 0.0249(16) Uani 1 1 d . . .
C51 C 0.6820(5) 0.7011(6) 0.6584(4) 0.021(2) Uani 1 1 d . . .
H51 H 0.6814 0.7231 0.6940 0.025 Uiso 1 1 calc R . .
C52 C 0.7346(6) 0.7169(6) 0.6362(4) 0.026(2) Uani 1 1 d . . .
H52 H 0.7759 0.7513 0.6543 0.032 Uiso 1 1 calc R . .
C53 C 0.7408(6) 0.6485(6) 0.6018(4) 0.023(2) Uani 1 1 d . . .
H53 H 0.7857 0.6444 0.5922 0.027 Uiso 1 1 calc R . .
C55 C 0.6694(5) 0.6490(5) 0.5537(4) 0.021(2) Uani 1 1 d . . .
H55 H 0.6649 0.6365 0.5147 0.025 Uiso 1 1 calc R . .
C56 C 0.6166(6) 0.6336(5) 0.5756(4) 0.023(2) Uani 1 1 d . . .
H56 H 0.5701 0.6086 0.5539 0.028 Uiso 1 1 calc R . .
C57 C 0.6550(6) 0.6215(6) 0.6389(4) 0.028(3) Uani 1 1 d . . .
H57 H 0.6277 0.5946 0.6595 0.034 Uiso 1 1 calc R . .
C58 C 0.7269(6) 0.5859(6) 0.6382(4) 0.028(3) Uani 1 1 d . . .
H58A H 0.7647 0.5831 0.6756 0.033 Uiso 1 1 calc R . .
H58B H 0.7198 0.5366 0.6199 0.033 Uiso 1 1 calc R . .
C59 C 0.6590(6) 0.9470(6) 0.5779(4) 0.025(2) Uani 1 1 d . . .
H59A H 0.7075 0.9345 0.5771 0.030 Uiso 1 1 calc R . .
H59B H 0.6256 0.9519 0.5390 0.030 Uiso 1 1 calc R . .
C60 C 0.5393(5) 0.8965(6) 0.6123(4) 0.018(2) Uani 1 1 d . . .
C61 C 0.5114(6) 0.9691(6) 0.6000(5) 0.027(2) Uani 1 1 d . . .
H61 H 0.5401 1.0065 0.5916 0.033 Uiso 1 1 calc R . .
C62 C 0.4432(7) 0.9872(6) 0.5999(5) 0.036(3) Uani 1 1 d . . .
H62 H 0.4246 1.0360 0.5899 0.044 Uiso 1 1 calc R . .
C63 C 0.4019(6) 0.9342(7) 0.6144(5) 0.037(3) Uani 1 1 d . . .
H63 H 0.3564 0.9475 0.6168 0.045 Uiso 1 1 calc R . .
C64 C 0.4267(6) 0.8620(7) 0.6254(5) 0.034(3) Uani 1 1 d . . .
H64 H 0.3975 0.8249 0.6335 0.041 Uiso 1 1 calc R . .
C65 C 0.4953(6) 0.8442(6) 0.6243(4) 0.026(2) Uani 1 1 d . . .
H65 H 0.5123 0.7945 0.6321 0.031 Uiso 1 1 calc R . .
C66 C 0.6827(5) 0.8837(6) 0.6842(4) 0.023(2) Uani 1 1 d . . .
C67 C 0.7575(6) 0.8946(6) 0.6994(5) 0.029(3) Uani 1 1 d . . .
H67 H 0.7791 0.8941 0.6716 0.035 Uiso 1 1 calc R . .
C68 C 0.8015(7) 0.9063(6) 0.7555(5) 0.038(3) Uani 1 1 d . . .
H68 H 0.8517 0.9158 0.7647 0.045 Uiso 1 1 calc R . .
C69 C 0.7719(7) 0.9041(6) 0.7967(5) 0.039(3) Uani 1 1 d . . .
H69 H 0.8005 0.9123 0.8345 0.047 Uiso 1 1 calc R . .
C70 C 0.6999(6) 0.8896(6) 0.7811(5) 0.031(3) Uani 1 1 d . . .
H70 H 0.6800 0.8840 0.8097 0.037 Uiso 1 1 calc R . .
C71 C 0.6542(6) 0.8825(6) 0.7274(4) 0.025(2) Uani 1 1 d . . .
H71 H 0.6036 0.8767 0.7194 0.030 Uiso 1 1 calc R . .
C72 C 0.5921(6) 0.8105(5) 0.4414(4) 0.019(2) Uani 1 1 d . . .
C73 C 0.6629(6) 0.8360(6) 0.4618(4) 0.024(2) Uani 1 1 d . . .
H73 H 0.6890 0.8339 0.5006 0.028 Uiso 1 1 calc R . .
C74 C 0.6964(6) 0.8647(6) 0.4260(5) 0.029(3) Uani 1 1 d . . .
H74 H 0.7448 0.8824 0.4403 0.035 Uiso 1 1 calc R . .
C75 C 0.6574(7) 0.8669(6) 0.3691(5) 0.035(3) Uani 1 1 d . . .
H75 H 0.6796 0.8863 0.3445 0.041 Uiso 1 1 calc R . .
C76 C 0.5881(7) 0.8418(7) 0.3482(5) 0.035(3) Uani 1 1 d . . .
H76 H 0.5624 0.8443 0.3093 0.043 Uiso 1 1 calc R . .
C77 C 0.5550(6) 0.8128(6) 0.3831(4) 0.025(2) Uani 1 1 d . . .
H77 H 0.5070 0.7941 0.3680 0.031 Uiso 1 1 calc R . .
C78 C 0.5029(6) 0.6917(6) 0.4568(4) 0.024(2) Uani 1 1 d . . .
C79 C 0.5299(7) 0.6454(6) 0.4261(5) 0.032(3) Uani 1 1 d . . .
H79 H 0.5705 0.6610 0.4169 0.039 Uiso 1 1 calc R . .
C80 C 0.4994(6) 0.5764(7) 0.4083(5) 0.039(3) Uani 1 1 d . . .
H80 H 0.5191 0.5450 0.3873 0.047 Uiso 1 1 calc R . .
C81 C 0.4411(7) 0.5537(7) 0.4210(6) 0.042(3) Uani 1 1 d . . .
H81 H 0.4197 0.5068 0.4079 0.051 Uiso 1 1 calc R . .
C82 C 0.4121(6) 0.5981(7) 0.4531(5) 0.035(3) Uani 1 1 d . . .
H82 H 0.3722 0.5815 0.4627 0.042 Uiso 1 1 calc R . .
C83 C 0.4437(6) 0.6674(6) 0.4703(5) 0.031(3) Uani 1 1 d . . .
H83 H 0.4246 0.6987 0.4917 0.038 Uiso 1 1 calc R . .
C84 C 0.7793(7) 1.0868(8) 0.5752(6) 0.042(3) Uani 1 1 d . . .
H84 H 0.8067 1.0388 0.5827 0.050 Uiso 1 1 calc R . .
C85 C 0.7195(7) 1.1025(8) 0.5280(5) 0.043(3) Uani 1 1 d . . .
H85 H 0.6966 1.0667 0.4971 0.052 Uiso 1 1 calc R . .
C86 C 0.7019(7) 1.1762(8) 0.5273(6) 0.046(4) Uani 1 1 d . . .
H86 H 0.6656 1.2034 0.4959 0.056 Uiso 1 1 calc R . .
C87 C 0.7514(8) 1.2090(8) 0.5770(7) 0.053(4) Uani 1 1 d . . .
H87 H 0.7571 1.2635 0.5852 0.064 Uiso 1 1 calc R . .
C88 C 0.8013(7) 1.1525(8) 0.6059(5) 0.044(3) Uani 1 1 d . . .
H88 H 0.8475 1.1603 0.6378 0.053 Uiso 1 1 calc R . .
C89 C 0.7583(7) 1.1224(7) 0.7147(4) 0.036(3) Uani 1 1 d . . .
H89 H 0.8083 1.1014 0.7309 0.043 Uiso 1 1 calc R . .
C90 C 0.6946(6) 1.0862(7) 0.7119(4) 0.032(3) Uani 1 1 d . . .
H90 H 0.6917 1.0344 0.7251 0.038 Uiso 1 1 calc R . .
C91 C 0.6376(6) 1.1361(6) 0.6950(4) 0.026(2) Uani 1 1 d . . .
H91 H 0.5874 1.1270 0.6948 0.032 Uiso 1 1 calc R . .
C92 C 0.6671(7) 1.2059(6) 0.6883(4) 0.033(3) Uani 1 1 d . . .
H92 H 0.6408 1.2546 0.6821 0.040 Uiso 1 1 calc R . .
C93 C 0.7410(7) 1.1970(7) 0.7000(5) 0.035(3) Uani 1 1 d . . .
H93 H 0.7766 1.2381 0.7040 0.042 Uiso 1 1 calc R . .
C94 C 0.4730(5) 0.8423(6) 0.4811(4) 0.024(2) Uani 1 1 d . . .
H94A H 0.4489 0.8282 0.5077 0.029 Uiso 1 1 calc R . .
H94B H 0.4934 0.8928 0.4912 0.029 Uiso 1 1 calc R . .
B1 B 0.8957(8) 0.8473(9) 0.0980(6) 0.037(3) Uani 1 1 d . . .
F1 F 0.8839(5) 0.9234(4) 0.1043(4) 0.064(3) Uani 1 1 d . . .
F2 F 0.8837(4) 0.8090(4) 0.1410(3) 0.0486(19) Uani 1 1 d . . .
F3 F 0.9648(4) 0.8375(5) 0.0991(3) 0.052(2) Uani 1 1 d . . .
F4 F 0.8463(5) 0.8223(6) 0.0483(4) 0.077(3) Uani 1 1 d . . .
B2 B 0.3707(8) 0.6399(9) 0.0794(6) 0.039(3) Uani 1 1 d . . .
F5 F 0.4436(4) 0.6306(6) 0.0953(3) 0.074(3) Uani 1 1 d . A .
F6A F 0.3440(10) 0.6260(12) 0.1198(8) 0.087(6) Uiso 0.61(2) 1 d P A 1
F7A F 0.3577(11) 0.7131(13) 0.0631(9) 0.104(8) Uiso 0.61(2) 1 d P A 1
F8A F 0.3405(10) 0.5932(12) 0.0326(8) 0.094(7) Uiso 0.61(2) 1 d P A 1
F6B F 0.3452(14) 0.5870(17) 0.1011(11) 0.072(9) Uiso 0.39(2) 1 d P A 2
F7B F 0.363(2) 0.704(2) 0.1123(18) 0.139(16) Uiso 0.39(2) 1 d P A 2
F8B F 0.3374(13) 0.6578(16) 0.0272(10) 0.071(9) Uiso 0.39(2) 1 d P A 2
C98A C -0.0175(13) 0.774(3) 0.255(4) 0.14(4) Uiso 0.40(3) 1 d PD . .
C98B C -0.0118(7) 0.7675(10) 0.2608(10) 0.030(6) Uiso 0.60(3) 1 d PD . .
Cl1A Cl 0.0405(8) 0.8458(12) 0.2511(5) 0.069(5) Uiso 0.40(3) 1 d PD . .
Cl1B Cl 0.0562(5) 0.8173(7) 0.2463(3) 0.062(3) Uiso 0.60(3) 1 d PD . .
Cl2A Cl 0.0337(18) 0.7025(13) 0.2965(13) 0.171(14) Uiso 0.40(3) 1 d PD . .
Cl2B Cl 0.0274(4) 0.6894(4) 0.3008(3) 0.039(3) Uiso 0.60(3) 1 d PD . .
C99A C 0.493(2) 0.6412(12) 0.2146(8) 0.077(13) Uiso 0.43(3) 1 d PD . .
C99B C 0.4808(17) 0.6147(8) 0.2216(6) 0.071(9) Uiso 0.57(3) 1 d PD . .
Cl3A Cl 0.5336(10) 0.6941(11) 0.2744(7) 0.104(6) Uiso 0.43(3) 1 d PD . .
Cl3B Cl 0.5199(6) 0.6665(7) 0.2819(4) 0.079(3) Uiso 0.57(3) 1 d PD . .
Cl4A Cl 0.5068(11) 0.5467(10) 0.2311(6) 0.107(6) Uiso 0.43(3) 1 d PD . .
Cl4B Cl 0.4793(6) 0.5202(6) 0.2386(4) 0.082(4) Uiso 0.57(3) 1 d PD . .

loop_
_atom_site_aniso_label
_atom_site_aniso_U_11
_atom_site_aniso_U_22
_atom_site_aniso_U_33
_atom_site_aniso_U_23
_atom_site_aniso_U_13
_atom_site_aniso_U_12
Rh1 0.0207(4) 0.0160(4) 0.0205(4) 0.0028(3) 0.0029(3) -0.0011(3)
Zr1 0.0231(5) 0.0164(5) 0.0167(5) -0.0017(4) 0.0049(4) -0.0011(4)
P1 0.0214(13) 0.0190(14) 0.0200(13) 0.0012(11) 0.0066(11) -0.0010(11)
P2 0.0238(13) 0.0171(14) 0.0199(13) 0.0036(11) 0.0062(11) -0.0009(11)
O1 0.028(4) 0.019(4) 0.022(4) -0.001(3) 0.003(3) 0.000(3)
O2 0.033(4) 0.018(4) 0.022(4) -0.004(3) 0.009(3) 0.000(3)
C1 0.025(5) 0.022(6) 0.030(6) 0.000(5) 0.005(5) 0.003(5)
C2 0.032(6) 0.009(5) 0.036(6) 0.009(5) 0.002(5) 0.002(5)
C3 0.040(6) 0.019(6) 0.025(6) 0.011(5) 0.009(5) 0.002(5)
C5 0.042(7) 0.015(6) 0.018(5) 0.001(4) -0.004(5) 0.004(5)
C6 0.019(5) 0.037(7) 0.022(5) 0.005(5) -0.002(5) -0.008(5)
C7 0.030(6) 0.034(7) 0.029(6) 0.002(5) 0.014(5) -0.003(5)
C8 0.035(6) 0.026(6) 0.019(5) 0.001(5) 0.003(5) 0.004(5)
C9 0.019(5) 0.020(6) 0.022(5) -0.001(4) 0.003(4) -0.005(4)
C10 0.024(5) 0.019(5) 0.013(5) -0.004(4) 0.004(4) -0.008(4)
C11 0.028(6) 0.026(6) 0.023(5) 0.005(5) 0.004(5) 0.000(5)
C12 0.041(7) 0.029(7) 0.032(7) 0.005(5) 0.000(6) -0.008(6)
C13 0.049(7) 0.033(7) 0.032(6) -0.005(5) 0.024(6) -0.018(6)
C14 0.028(6) 0.023(6) 0.042(7) -0.009(5) 0.013(5) -0.013(5)
C15 0.028(6) 0.030(6) 0.021(5) -0.004(5) 0.008(5) -0.003(5)
C16 0.019(5) 0.023(6) 0.025(6) 0.003(5) 0.002(5) -0.006(4)
C17 0.034(6) 0.022(6) 0.025(6) -0.009(5) 0.007(5) -0.006(5)
C18 0.028(6) 0.022(6) 0.038(6) -0.009(5) 0.006(5) -0.009(5)
C19 0.048(8) 0.020(6) 0.036(7) -0.002(5) -0.006(6) -0.009(6)
C20 0.049(7) 0.024(7) 0.030(6) -0.001(5) 0.006(6) -0.013(6)
C21 0.033(6) 0.026(6) 0.028(6) -0.004(5) 0.007(5) -0.014(5)
C22 0.015(5) 0.016(5) 0.027(5) 0.001(4) 0.000(4) 0.008(4)
C23 0.045(7) 0.025(6) 0.021(5) 0.000(5) 0.016(5) -0.008(5)
C24 0.041(7) 0.038(8) 0.022(6) 0.001(5) -0.001(5) 0.004(6)
C25 0.034(6) 0.028(7) 0.024(6) -0.003(5) -0.003(5) -0.002(5)
C26 0.031(6) 0.025(6) 0.037(7) -0.004(5) 0.006(5) -0.006(5)
C27 0.031(6) 0.022(6) 0.022(5) 0.001(5) 0.007(5) 0.000(5)
C28 0.019(5) 0.032(6) 0.019(5) 0.015(5) 0.002(4) 0.007(5)
C29 0.036(6) 0.031(7) 0.025(6) 0.009(5) 0.011(5) 0.011(5)
C30 0.075(10) 0.072(11) 0.032(7) 0.031(7) 0.035(8) 0.039(9)
C31 0.041(8) 0.101(14) 0.039(8) 0.046(9) 0.024(7) 0.031(9)
C32 0.039(8) 0.090(13) 0.051(9) 0.042(9) 0.024(7) 0.014(8)
C33 0.027(6) 0.051(8) 0.038(7) 0.021(6) 0.010(6) 0.001(6)
C34 0.024(6) 0.038(7) 0.031(6) 0.000(5) 0.009(5) -0.005(5)
C35 0.026(6) 0.032(7) 0.025(6) -0.004(5) 0.011(5) -0.001(5)
C36 0.026(6) 0.025(6) 0.030(6) -0.009(5) 0.013(5) -0.003(5)
C37 0.024(5) 0.028(6) 0.027(6) 0.007(5) 0.005(5) 0.001(5)
C38 0.029(6) 0.018(6) 0.039(7) 0.005(5) 0.011(5) -0.001(5)
C39 0.055(8) 0.025(7) 0.028(6) -0.009(5) 0.003(6) -0.012(6)
C40 0.049(8) 0.031(7) 0.018(5) -0.007(5) 0.009(5) -0.003(6)
C41 0.044(7) 0.037(7) 0.018(5) -0.013(5) 0.005(5) -0.011(6)
C42 0.054(8) 0.031(7) 0.010(5) -0.002(5) -0.005(5) 0.002(6)
C43 0.042(7) 0.045(8) 0.020(6) -0.007(6) -0.002(5) -0.007(6)
C44 0.026(5) 0.013(5) 0.018(5) 0.002(4) 0.004(4) 0.000(4)
Rh51 0.0239(4) 0.0134(4) 0.0160(4) 0.0012(3) 0.0025(3) 0.0028(3)
Zr51 0.0228(5) 0.0154(5) 0.0173(5) -0.0002(4) 0.0029(4) -0.0021(4)
P51 0.0228(13) 0.0173(14) 0.0182(13) 0.0010(11) 0.0016(11) 0.0014(11)
P52 0.0224(13) 0.0159(14) 0.0205(13) -0.0013(11) 0.0046(11) 0.0019(11)
O51 0.026(4) 0.014(4) 0.030(4) 0.002(3) 0.009(3) 0.003(3)
O52 0.030(4) 0.020(4) 0.020(4) 0.002(3) 0.003(3) 0.005(3)
C51 0.019(5) 0.027(6) 0.011(5) -0.001(4) -0.003(4) 0.004(4)
C52 0.023(5) 0.017(6) 0.026(6) 0.001(5) -0.008(5) 0.006(4)
C53 0.022(5) 0.022(6) 0.021(5) -0.008(4) 0.003(4) 0.005(4)
C55 0.029(6) 0.011(5) 0.015(5) -0.003(4) -0.001(4) 0.006(4)
C56 0.033(6) 0.010(5) 0.024(5) -0.004(4) 0.007(5) -0.006(4)
C57 0.049(7) 0.019(6) 0.018(5) 0.008(5) 0.013(5) 0.009(5)
C58 0.033(6) 0.019(6) 0.024(6) 0.006(5) 0.001(5) 0.008(5)
C59 0.030(6) 0.018(6) 0.026(6) 0.003(5) 0.010(5) 0.000(5)
C60 0.021(5) 0.021(5) 0.011(4) -0.005(4) 0.004(4) -0.005(4)
C61 0.027(6) 0.013(5) 0.036(6) 0.000(5) 0.004(5) -0.008(4)
C62 0.044(7) 0.016(6) 0.046(7) 0.007(5) 0.011(6) 0.005(5)
C63 0.029(6) 0.038(7) 0.046(7) -0.008(6) 0.014(6) 0.011(5)
C64 0.035(6) 0.033(7) 0.032(6) 0.001(5) 0.009(5) -0.014(5)
C65 0.031(6) 0.021(6) 0.026(6) 0.004(5) 0.012(5) 0.002(5)
C66 0.019(5) 0.011(5) 0.033(6) 0.000(4) 0.002(5) 0.003(4)
C67 0.028(6) 0.027(6) 0.027(6) 0.004(5) 0.002(5) 0.009(5)
C68 0.032(6) 0.022(6) 0.039(7) -0.005(5) -0.012(6) 0.002(5)
C69 0.057(8) 0.020(6) 0.024(6) -0.005(5) -0.005(6) 0.000(6)
C70 0.030(6) 0.026(6) 0.029(6) 0.017(5) 0.000(5) -0.005(5)
C71 0.036(6) 0.015(5) 0.018(5) 0.000(4) 0.001(5) -0.003(5)
C72 0.032(6) 0.012(5) 0.015(5) -0.004(4) 0.009(4) 0.000(4)
C73 0.029(6) 0.017(6) 0.024(5) 0.004(4) 0.008(5) 0.007(4)
C74 0.027(6) 0.026(6) 0.036(6) 0.005(5) 0.013(5) 0.009(5)
C75 0.048(7) 0.026(6) 0.040(7) 0.006(5) 0.028(6) 0.008(6)
C76 0.043(7) 0.041(8) 0.021(6) 0.010(5) 0.008(5) 0.019(6)
C77 0.029(6) 0.020(6) 0.025(5) -0.001(5) 0.007(5) 0.007(5)
C78 0.031(6) 0.026(6) 0.013(5) 0.014(4) 0.004(5) 0.014(5)
C79 0.040(7) 0.021(6) 0.033(6) -0.007(5) 0.008(6) 0.005(5)
C80 0.032(7) 0.036(8) 0.038(7) -0.005(6) -0.001(6) -0.002(6)
C81 0.038(7) 0.017(6) 0.056(8) -0.002(6) -0.003(6) -0.011(5)
C82 0.023(6) 0.033(7) 0.046(7) 0.014(6) 0.007(6) -0.004(5)
C83 0.032(6) 0.020(6) 0.037(7) 0.002(5) 0.005(5) -0.001(5)
C84 0.035(7) 0.039(8) 0.055(8) 0.011(7) 0.020(7) 0.013(6)
C85 0.040(7) 0.061(10) 0.033(7) -0.006(7) 0.020(6) -0.022(7)
C86 0.031(7) 0.056(10) 0.054(9) 0.031(8) 0.018(7) 0.009(7)
C87 0.071(10) 0.028(8) 0.075(11) 0.016(7) 0.042(9) -0.006(7)
C88 0.030(6) 0.067(10) 0.039(7) -0.004(7) 0.015(6) -0.019(7)
C89 0.044(7) 0.031(7) 0.020(6) -0.001(5) -0.006(5) 0.002(6)
C90 0.039(7) 0.043(8) 0.010(5) 0.008(5) 0.004(5) 0.005(6)
C91 0.032(6) 0.030(7) 0.016(5) -0.001(5) 0.007(5) 0.007(5)
C92 0.057(8) 0.016(6) 0.023(6) -0.004(5) 0.009(6) 0.015(5)
C93 0.048(8) 0.026(7) 0.024(6) -0.001(5) 0.004(6) -0.007(6)
C94 0.026(5) 0.016(5) 0.029(6) 0.003(5) 0.008(5) -0.002(4)
B1 0.036(8) 0.039(9) 0.041(8) -0.001(7) 0.019(7) -0.004(6)
F1 0.102(7) 0.028(4) 0.086(6) 0.019(4) 0.062(6) 0.015(4)
F2 0.062(5) 0.038(4) 0.055(5) 0.003(4) 0.031(4) 0.000(4)
F3 0.037(4) 0.055(5) 0.066(5) 0.011(4) 0.019(4) 0.012(4)
F4 0.049(5) 0.126(9) 0.050(5) -0.010(6) 0.010(4) 0.000(6)
B2 0.040(8) 0.052(10) 0.023(7) 0.014(7) 0.010(6) 0.000(7)
F5 0.035(4) 0.144(10) 0.044(5) -0.006(6) 0.014(4) 0.007(5)

loop_
_atom_type_symbol
_atom_type_description
_atom_type_scat_dispersion_real
_atom_type_scat_dispersion_imag
_atom_type_scat_source
C C 0.0033 0.0016 'International Tables Vol C Tables 4.2.6.8 and 6.1.1.4'
H H 0.0000 0.0000 'International Tables Vol C Tables 4.2.6.8 and 6.1.1.4'
B B 0.0013 0.0007 'International Tables Vol C Tables 4.2.6.8 and 6.1.1.4'
O O 0.0106 0.0060 'International Tables Vol C Tables 4.2.6.8 and 6.1.1.4'
F F 0.0171 0.0103 'International Tables Vol C Tables 4.2.6.8 and 6.1.1.4'
P P 0.1023 0.0942 'International Tables Vol C Tables 4.2.6.8 and 6.1.1.4'
Cl Cl 0.1484 0.1585 'International Tables Vol C Tables 4.2.6.8 and 6.1.1.4'
Zr Zr -2.9673 0.5597 'International Tables Vol C Tables 4.2.6.8 and 6.1.1.4'
Rh Rh -1.1178 0.9187 'International Tables Vol C Tables 4.2.6.8 and 6.1.1.4'

loop_
_geom_angle_atom_site_label_1
_geom_angle_atom_site_label_2
_geom_angle_atom_site_label_3
_geom_angle
_geom_angle_site_symmetry_1
_geom_angle_site_symmetry_3
C6 Rh1 C2 77.6(4) . .
C6 Rh1 C5 36.2(4) . .
C2 Rh1 C5 65.7(4) . .
C6 Rh1 C1 66.1(4) . .
C2 Rh1 C1 36.8(4) . .
C5 Rh1 C1 77.9(4) . .
C6 Rh1 P1 148.1(3) . .
C2 Rh1 P1 100.2(3) . .
C5 Rh1 P1 165.5(3) . .
C1 Rh1 P1 92.9(3) . .
C6 Rh1 P2 97.4(3) . .
C2 Rh1 P2 153.6(3) . .
C5 Rh1 P2 94.8(3) . .
C1 Rh1 P2 160.5(3) . .
P1 Rh1 P2 97.38(10) . .
O2 Zr1 O1 96.7(3) 3_675 .
O2 Zr1 C34 128.1(3) 3_675 .
O1 Zr1 C34 81.7(3) . .
O2 Zr1 C38 135.4(3) 3_675 .
O1 Zr1 C38 109.3(3) . .
C34 Zr1 C38 31.5(4) . .
O2 Zr1 C43 109.7(4) 3_675 .
O1 Zr1 C43 130.1(4) . .
C34 Zr1 C43 110.2(4) . .
C38 Zr1 C43 80.6(4) . .
O2 Zr1 C37 104.4(3) 3_675 .
O1 Zr1 C37 134.2(3) . .
C34 Zr1 C37 53.3(4) . .
C38 Zr1 C37 32.8(3) . .
C43 Zr1 C37 79.6(4) . .
O2 Zr1 C35 95.5(3) 3_675 .
O1 Zr1 C35 84.3(3) . .
C34 Zr1 C35 32.6(4) . .
C38 Zr1 C35 53.7(4) . .
C43 Zr1 C35 131.7(4) . .
C37 Zr1 C35 54.0(3) . .
O2 Zr1 C39 133.7(4) 3_675 .
O1 Zr1 C39 100.1(4) . .
C34 Zr1 C39 96.9(4) . .
C38 Zr1 C39 77.4(4) . .
C43 Zr1 C39 32.5(4) . .
C37 Zr1 C39 93.9(4) . .
C35 Zr1 C39 128.7(4) . .
O2 Zr1 C42 81.7(4) 3_675 .
O1 Zr1 C42 123.2(4) . .
C34 Zr1 C42 141.3(4) . .
C38 Zr1 C42 110.5(4) . .
C43 Zr1 C42 31.3(4) . .
C37 Zr1 C42 99.9(4) . .
C35 Zr1 C42 152.5(4) . .
C39 Zr1 C42 53.1(4) . .
O2 Zr1 C41 84.6(3) 3_675 .
O1 Zr1 C41 90.5(4) . .
C34 Zr1 C41 146.9(4) . .
C38 Zr1 C41 129.2(4) . .
C43 Zr1 C41 52.7(4) . .
C37 Zr1 C41 131.0(4) . .
C35 Zr1 C41 174.8(4) . .
C39 Zr1 C41 52.7(4) . .
C42 Zr1 C41 32.7(4) . .
O2 Zr1 C36 83.3(3) 3_675 .
O1 Zr1 C36 115.6(3) . .
C34 Zr1 C36 53.0(4) . .
C38 Zr1 C36 53.0(4) . .
C43 Zr1 C36 109.1(4) . .
C37 Zr1 C36 31.8(3) . .
C35 Zr1 C36 32.5(3) . .
C39 Zr1 C36 125.4(4) . .
C42 Zr1 C36 120.5(4) . .
C41 Zr1 C36 152.3(4) . .
O2 Zr1 C40 114.6(3) 3_675 .
O1 Zr1 C40 77.2(3) . .
C34 Zr1 C40 115.4(4) . .
C38 Zr1 C40 106.3(4) . .
C43 Zr1 C40 53.6(4) . .
C37 Zr1 C40 126.2(4) . .
C35 Zr1 C40 146.0(4) . .
C39 Zr1 C40 32.3(4) . .
C42 Zr1 C40 53.9(4) . .
C41 Zr1 C40 31.9(4) . .
C36 Zr1 C40 157.6(4) . .
C16 P1 C9 101.9(5) . .
C16 P1 C10 106.8(5) . .
C9 P1 C10 106.2(5) . .
C16 P1 Rh1 112.5(4) . .
C9 P1 Rh1 120.9(3) . .
C10 P1 Rh1 107.6(3) . .
C28 P2 C22 104.7(5) . .
C28 P2 C44 104.4(5) . .
C22 P2 C44 101.7(5) . .
C28 P2 Rh1 113.9(4) . .
C22 P2 Rh1 114.2(3) . .
C44 P2 Rh1 116.4(3) . .
C9 O1 Zr1 139.0(6) . .
C44 O2 Zr1 146.7(6) . 3_675
C2 C1 C7 105.4(9) . .
C2 C1 Rh1 71.5(6) . .
C7 C1 Rh1 95.5(7) . .
C2 C1 H1 123.6 . .
C7 C1 H1 123.6 . .
Rh1 C1 H1 123.6 . .
C1 C2 C3 106.4(10) . .
C1 C2 Rh1 71.6(6) . .
C3 C2 Rh1 96.0(7) . .
C1 C2 H2 123.2 . .
C3 C2 H2 123.2 . .
Rh1 C2 H2 123.2 . .
C2 C3 C8 101.1(9) . .
C2 C3 C5 102.8(8) . .
C8 C3 C5 100.6(9) . .
C2 C3 H3 116.6 . .
C8 C3 H3 116.6 . .
C5 C3 H3 116.6 . .
C6 C5 C3 106.3(10) . .
C6 C5 Rh1 71.3(6) . .
C3 C5 Rh1 95.4(6) . .
C6 C5 H5 123.4 . .
C3 C5 H5 123.4 . .
Rh1 C5 H5 123.4 . .
C5 C6 C7 106.6(10) . .
C5 C6 Rh1 72.6(6) . .
C7 C6 Rh1 96.5(7) . .
C5 C6 H6 122.8 . .
C7 C6 H6 122.8 . .
Rh1 C6 H6 122.8 . .
C6 C7 C8 100.6(9) . .
C6 C7 C1 101.8(9) . .
C8 C7 C1 100.1(9) . .
C6 C7 H7 117.1 . .
C8 C7 H7 117.1 . .
C1 C7 H7 117.1 . .
C3 C8 C7 93.0(8) . .
C3 C8 H8A 113.1 . .
C7 C8 H8A 113.1 . .
C3 C8 H8B 113.1 . .
C7 C8 H8B 113.1 . .
H8A C8 H8B 110.5 . .
O1 C9 P1 112.2(7) . .
O1 C9 H9A 109.2 . .
P1 C9 H9A 109.2 . .
O1 C9 H9B 109.2 . .
P1 C9 H9B 109.2 . .
H9A C9 H9B 107.9 . .
C15 C10 C11 119.4(9) . .
C15 C10 P1 118.0(8) . .
C11 C10 P1 122.0(8) . .
C12 C11 C10 119.6(10) . .
C12 C11 H11 120.2 . .
C10 C11 H11 120.2 . .
C11 C12 C13 120.8(11) . .
C11 C12 H12 119.6 . .
C13 C12 H12 119.6 . .
C14 C13 C12 120.0(11) . .
C14 C13 H13 120.0 . .
C12 C13 H13 120.0 . .
C13 C14 C15 119.9(11) . .
C13 C14 H14 120.0 . .
C15 C14 H14 120.0 . .
C10 C15 C14 120.3(11) . .
C10 C15 H15 119.9 . .
C14 C15 H15 119.9 . .
C17 C16 C21 116.7(10) . .
C17 C16 P1 123.3(8) . .
C21 C16 P1 119.7(8) . .
C16 C17 C18 121.5(11) . .
C16 C17 H17 119.2 . .
C18 C17 H17 119.2 . .
C19 C18 C17 118.2(11) . .
C19 C18 H18 120.9 . .
C17 C18 H18 120.9 . .
C20 C19 C18 122.3(12) . .
C20 C19 H19 118.8 . .
C18 C19 H19 118.8 . .
C19 C20 C21 118.9(11) . .
C19 C20 H20 120.6 . .
C21 C20 H20 120.6 . .
C20 C21 C16 122.2(11) . .
C20 C21 H21 118.9 . .
C16 C21 H21 118.9 . .
C23 C22 C27 119.9(10) . .
C23 C22 P2 122.6(8) . .
C27 C22 P2 117.4(8) . .
C22 C23 C24 120.4(11) . .
C22 C23 H23 119.8 . .
C24 C23 H23 119.8 . .
C25 C24 C23 120.4(11) . .
C25 C24 H24 119.8 . .
C23 C24 H24 119.8 . .
C24 C25 C26 119.5(11) . .
C24 C25 H25 120.2 . .
C26 C25 H25 120.2 . .
C25 C26 C27 120.9(11) . .
C25 C26 H26 119.5 . .
C27 C26 H26 119.5 . .
C22 C27 C26 118.8(10) . .
C22 C27 H27 120.6 . .
C26 C27 H27 120.6 . .
C33 C28 C29 119.2(11) . .
C33 C28 P2 120.2(10) . .
C29 C28 P2 120.5(8) . .
C28 C29 C30 120.4(13) . .
C28 C29 H29 119.8 . .
C30 C29 H29 119.8 . .
C31 C30 C29 118.9(15) . .
C31 C30 H30 120.5 . .
C29 C30 H30 120.5 . .
C30 C31 C32 121.9(14) . .
C30 C31 H31 119.1 . .
C32 C31 H31 119.1 . .
C31 C32 C33 118.7(15) . .
C31 C32 H32 120.7 . .
C33 C32 H32 120.7 . .
C28 C33 C32 120.8(14) . .
C28 C33 H33 119.6 . .
C32 C33 H33 119.6 . .
C38 C34 C35 110.0(11) . .
C38 C34 Zr1 74.3(7) . .
C35 C34 Zr1 74.7(6) . .
C38 C34 H34 124.7 . .
C35 C34 H34 124.7 . .
Zr1 C34 H34 124.7 . .
C34 C35 C36 105.4(10) . .
C34 C35 Zr1 72.7(6) . .
C36 C35 Zr1 74.9(6) . .
C34 C35 H35 126.7 . .
C36 C35 H35 126.7 . .
Zr1 C35 H35 126.7 . .
C37 C36 C35 108.8(10) . .
C37 C36 Zr1 72.3(6) . .
C35 C36 Zr1 72.6(6) . .
C37 C36 H36 125.5 . .
C35 C36 H36 125.5 . .
Zr1 C36 H36 125.5 . .
C36 C37 C38 107.3(10) . .
C36 C37 Zr1 75.9(6) . .
C38 C37 Zr1 73.2(6) . .
C36 C37 H37 125.8 . .
C38 C37 H37 125.8 . .
Zr1 C37 H37 125.8 . .
C34 C38 C37 108.3(11) . .
C34 C38 Zr1 74.2(7) . .
C37 C38 Zr1 74.0(6) . .
C34 C38 H38 125.5 . .
C37 C38 H38 125.5 . .
Zr1 C38 H38 125.5 . .
C43 C39 C40 108.6(11) . .
C43 C39 Zr1 72.9(7) . .
C40 C39 Zr1 76.1(7) . .
C43 C39 H39 125.3 . .
C40 C39 H39 125.3 . .
Zr1 C39 H39 125.3 . .
C41 C40 C39 105.3(11) . .
C41 C40 Zr1 72.7(7) . .
C39 C40 Zr1 71.6(7) . .
C41 C40 H40 127.0 . .
C39 C40 H40 127.0 . .
Zr1 C40 H40 127.0 . .
C40 C41 C42 109.4(11) . .
C40 C41 Zr1 75.4(7) . .
C42 C41 Zr1 72.9(6) . .
C40 C41 H41 125.0 . .
C42 C41 H41 125.0 . .
Zr1 C41 H41 125.0 . .
C43 C42 C41 107.0(11) . .
C43 C42 Zr1 73.3(7) . .
C41 C42 Zr1 74.4(6) . .
C43 C42 H42 126.1 . .
C41 C42 H42 126.1 . .
Zr1 C42 H42 126.1 . .
C42 C43 C39 109.7(12) . .
C42 C43 Zr1 75.4(7) . .
C39 C43 Zr1 74.7(7) . .
C42 C43 H43 124.7 . .
C39 C43 H43 124.7 . .
Zr1 C43 H43 124.7 . .
O2 C44 P2 114.9(7) . .
O2 C44 H44A 108.5 . .
P2 C44 H44A 108.5 . .
O2 C44 H44B 108.5 . .
P2 C44 H44B 108.5 . .
H44A C44 H44B 107.5 . .
C56 Rh51 C52 77.8(4) . .
C56 Rh51 C51 66.3(4) . .
C52 Rh51 C51 36.5(4) . .
C56 Rh51 C55 36.4(4) . .
C52 Rh51 C55 66.0(4) . .
C51 Rh51 C55 78.1(4) . .
C56 Rh51 P51 153.3(3) . .
C52 Rh51 P51 99.0(3) . .
C51 Rh51 P51 95.2(3) . .
C55 Rh51 P51 162.6(3) . .
C56 Rh51 P52 96.4(3) . .
C52 Rh51 P52 154.0(3) . .
C51 Rh51 P52 159.8(3) . .
C55 Rh51 P52 94.2(3) . .
P51 Rh51 P52 97.12(10) . .
O51 Zr51 O52 97.5(3) . 3_676
O51 Zr51 C87 134.2(4) . .
O52 Zr51 C87 102.1(4) 3_676 .
O51 Zr51 C88 110.9(4) . .
O52 Zr51 C88 134.6(4) 3_676 .
C87 Zr51 C88 33.3(5) . .
O51 Zr51 C84 81.9(4) . .
O52 Zr51 C84 129.9(4) 3_676 .
C87 Zr51 C84 53.9(5) . .
C88 Zr51 C84 32.3(4) . .
O51 Zr51 C93 128.5(3) . .
O52 Zr51 C93 112.3(4) 3_676 .
C87 Zr51 C93 80.5(5) . .
C88 Zr51 C93 77.0(4) . .
C84 Zr51 C93 106.2(4) . .
O51 Zr51 C89 97.2(4) . .
O52 Zr51 C89 132.3(4) 3_676 .
C87 Zr51 C89 99.2(5) . .
C88 Zr51 C89 79.6(4) . .
C84 Zr51 C89 96.9(4) . .
C93 Zr51 C89 32.1(4) . .
O51 Zr51 C90 78.4(4) . .
O52 Zr51 C90 109.8(3) 3_676 .
C87 Zr51 C90 130.3(5) . .
C88 Zr51 C90 110.2(4) . .
C84 Zr51 C90 118.9(4) . .
C93 Zr51 C90 52.7(4) . .
C89 Zr51 C90 31.8(4) . .
O51 Zr51 C92 126.4(3) . .
O52 Zr51 C92 82.5(3) 3_676 .
C87 Zr51 C92 97.2(5) . .
C88 Zr51 C92 105.8(4) . .
C84 Zr51 C92 137.1(4) . .
C93 Zr51 C92 31.7(4) . .
C89 Zr51 C92 52.8(4) . .
C90 Zr51 C92 52.5(4) . .
O51 Zr51 C91 94.3(3) . .
O52 Zr51 C91 80.8(3) 3_676 .
C87 Zr51 C91 129.3(5) . .
C88 Zr51 C91 129.0(4) . .
C84 Zr51 C91 149.2(4) . .
C93 Zr51 C91 53.2(4) . .
C89 Zr51 C91 53.0(4) . .
C90 Zr51 C91 31.6(3) . .
C92 Zr51 C91 32.4(4) . .
O51 Zr51 C86 112.1(4) . .
O52 Zr51 C86 82.7(4) 3_676 .
C87 Zr51 C86 33.1(5) . .
C88 Zr51 C86 54.3(4) . .
C84 Zr51 C86 52.8(4) . .
C93 Zr51 C86 112.7(5) . .
C89 Zr51 C86 131.3(4) . .
C90 Zr51 C86 163.1(4) . .
C92 Zr51 C86 121.0(5) . .
C91 Zr51 C86 150.5(4) . .
O51 Zr51 C85 83.5(4) . .
O52 Zr51 C85 98.1(4) 3_676 .
C87 Zr51 C85 53.2(5) . .
C88 Zr51 C85 53.3(4) . .
C84 Zr51 C85 31.8(4) . .
C93 Zr51 C85 129.3(4) . .
C89 Zr51 C85 128.5(4) . .
C90 Zr51 C85 148.3(4) . .
C92 Zr51 C85 150.0(4) . .
C91 Zr51 C85 177.4(4) . .
C86 Zr51 C85 31.0(4) . .
C60 P51 C66 102.6(5) . .
C60 P51 C59 107.2(5) . .
C66 P51 C59 102.1(5) . .
C60 P51 Rh51 113.1(3) . .
C66 P51 Rh51 115.5(3) . .
C59 P51 Rh51 115.0(3) . .
C78 P52 C72 104.7(5) . .
C78 P52 C94 103.8(5) . .
C72 P52 C94 105.2(5) . .
C78 P52 Rh51 111.5(3) . .
C72 P52 Rh51 112.0(3) . .
C94 P52 Rh51 118.4(3) . .
C59 O51 Zr51 151.6(6) . .
C94 O52 Zr51 141.1(6) . 3_676
C52 C51 C57 106.3(9) . .
C52 C51 Rh51 71.6(6) . .
C57 C51 Rh51 95.9(6) . .
C52 C51 H51 123.2 . .
C57 C51 H51 123.2 . .
Rh51 C51 H51 123.2 . .
C51 C52 C53 107.0(9) . .
C51 C52 Rh51 71.9(6) . .
C53 C52 Rh51 95.2(6) . .
C51 C52 H52 123.1 . .
C53 C52 H52 123.1 . .
Rh51 C52 H52 123.1 . .
C55 C53 C52 103.0(8) . .
C55 C53 C58 100.8(9) . .
C52 C53 C58 99.8(8) . .
C55 C53 H53 116.8 . .
C52 C53 H53 116.8 . .
C58 C53 H53 116.8 . .
C56 C55 C53 106.8(9) . .
C56 C55 Rh51 71.2(6) . .
C53 C55 Rh51 95.5(6) . .
C56 C55 H55 123.2 . .
C53 C55 H55 123.2 . .
Rh51 C55 H55 123.2 . .
C55 C56 C57 106.9(9) . .
C55 C56 Rh51 72.4(6) . .
C57 C56 Rh51 96.2(6) . .
C55 C56 H56 122.8 . .
C57 C56 H56 122.8 . .
Rh51 C56 H56 122.8 . .
C56 C57 C51 101.4(8) . .
C56 C57 C58 99.4(8) . .
C51 C57 C58 99.8(9) . .
C56 C57 H57 117.6 . .
C51 C57 H57 117.6 . .
C58 C57 H57 117.6 . .
C53 C58 C57 93.3(8) . .
C53 C58 H58A 113.0 . .
C57 C58 H58A 113.0 . .
C53 C58 H58B 113.0 . .
C57 C58 H58B 113.0 . .
H58A C58 H58B 110.4 . .
O51 C59 P51 111.3(7) . .
O51 C59 H59A 109.4 . .
P51 C59 H59A 109.4 . .
O51 C59 H59B 109.4 . .
P51 C59 H59B 109.4 . .
H59A C59 H59B 108.0 . .
C65 C60 C61 116.9(9) . .
C65 C60 P51 120.3(8) . .
C61 C60 P51 122.7(8) . .
C62 C61 C60 121.5(10) . .
C62 C61 H61 119.2 . .
C60 C61 H61 119.2 . .
C61 C62 C63 119.9(11) . .
C61 C62 H62 120.1 . .
C63 C62 H62 120.1 . .
C64 C63 C62 120.2(11) . .
C64 C63 H63 119.9 . .
C62 C63 H63 119.9 . .
C63 C64 C65 119.2(11) . .
C63 C64 H64 120.4 . .
C65 C64 H64 120.4 . .
C60 C65 C64 122.2(10) . .
C60 C65 H65 118.9 . .
C64 C65 H65 118.9 . .
C67 C66 C71 116.8(10) . .
C67 C66 P51 120.9(8) . .
C71 C66 P51 122.3(8) . .
C66 C67 C68 121.4(11) . .
C66 C67 H67 119.3 . .
C68 C67 H67 119.3 . .
C69 C68 C67 120.2(12) . .
C69 C68 H68 119.9 . .
C67 C68 H68 119.9 . .
C70 C69 C68 117.2(11) . .
C70 C69 H69 121.4 . .
C68 C69 H69 121.4 . .
C69 C70 C71 125.0(11) . .
C69 C70 H70 117.5 . .
C71 C70 H70 117.5 . .
C70 C71 C66 119.1(10) . .
C70 C71 H71 120.4 . .
C66 C71 H71 120.4 . .
C73 C72 C77 118.2(9) . .
C73 C72 P52 120.4(8) . .
C77 C72 P52 121.4(8) . .
C72 C73 C74 121.0(10) . .
C72 C73 H73 119.5 . .
C74 C73 H73 119.5 . .
C75 C74 C73 118.7(11) . .
C75 C74 H74 120.6 . .
C73 C74 H74 120.6 . .
C76 C75 C74 121.3(11) . .
C76 C75 H75 119.4 . .
C74 C75 H75 119.4 . .
C75 C76 C77 120.3(11) . .
C75 C76 H76 119.8 . .
C77 C76 H76 119.8 . .
C76 C77 C72 120.5(10) . .
C76 C77 H77 119.8 . .
C72 C77 H77 119.8 . .
C79 C78 C83 118.4(11) . .
C79 C78 P52 122.7(9) . .
C83 C78 P52 118.3(8) . .
C78 C79 C80 121.4(12) . .
C78 C79 H79 119.3 . .
C80 C79 H79 119.3 . .
C81 C80 C79 119.8(12) . .
C81 C80 H80 120.1 . .
C79 C80 H80 120.1 . .
C80 C81 C82 121.3(12) . .
C80 C81 H81 119.4 . .
C82 C81 H81 119.4 . .
C83 C82 C81 117.8(11) . .
C83 C82 H82 121.1 . .
C81 C82 H82 121.1 . .
C82 C83 C78 121.3(11) . .
C82 C83 H83 119.3 . .
C78 C83 H83 119.3 . .
C85 C84 C88 108.7(12) . .
C85 C84 Zr51 75.4(7) . .
C88 C84 Zr51 73.0(7) . .
C85 C84 H84 125.3 . .
C88 C84 H84 125.3 . .
Zr51 C84 H84 125.3 . .
C86 C85 C84 110.0(13) . .
C86 C85 Zr51 74.3(8) . .
C84 C85 Zr51 72.8(7) . .
C86 C85 H85 124.8 . .
C84 C85 H85 124.8 . .
Zr51 C85 H85 124.8 . .
C85 C86 C87 107.1(12) . .
C85 C86 Zr51 74.7(7) . .
C87 C86 Zr51 70.3(7) . .
C85 C86 H86 126.2 . .
C87 C86 H86 126.2 . .
Zr51 C86 H86 126.2 . .
C88 C87 C86 107.7(13) . .
C88 C87 Zr51 74.6(7) . .
C86 C87 Zr51 76.6(7) . .
C88 C87 H87 125.5 . .
C86 C87 H87 125.5 . .
Zr51 C87 H87 125.5 . .
C84 C88 C87 106.4(12) . .
C84 C88 Zr51 74.7(7) . .
C87 C88 Zr51 72.0(7) . .
C84 C88 H88 126.4 . .
C87 C88 H88 126.4 . .
Zr51 C88 H88 126.4 . .
C90 C89 C93 107.5(11) . .
C90 C89 Zr51 74.4(6) . .
C93 C89 Zr51 73.9(6) . .
C90 C89 H89 125.8 . .
C93 C89 H89 125.8 . .
Zr51 C89 H89 125.8 . .
C91 C90 C89 109.5(11) . .
C91 C90 Zr51 74.3(6) . .
C89 C90 Zr51 73.7(6) . .
C91 C90 H90 125.0 . .
C89 C90 H90 125.0 . .
Zr51 C90 H90 125.0 . .
C90 C91 C92 106.7(11) . .
C90 C91 Zr51 74.1(6) . .
C92 C91 Zr51 73.8(6) . .
C90 C91 H91 126.2 . .
C92 C91 H91 126.2 . .
Zr51 C91 H91 126.2 . .
C93 C92 C91 108.3(10) . .
C93 C92 Zr51 73.7(7) . .
C91 C92 Zr51 73.9(6) . .
C93 C92 H92 125.5 . .
C91 C92 H92 125.5 . .
Zr51 C92 H92 125.5 . .
C92 C93 C89 108.0(11) . .
C92 C93 Zr51 74.5(6) . .
C89 C93 Zr51 74.0(7) . .
C92 C93 H93 125.6 . .
C89 C93 H93 125.6 . .
Zr51 C93 H93 125.6 . .
O52 C94 P52 114.2(7) . .
O52 C94 H94A 108.7 . .
P52 C94 H94A 108.7 . .
O52 C94 H94B 108.7 . .
P52 C94 H94B 108.7 . .
H94A C94 H94B 107.6 . .
F3 B1 F4 110.8(11) . .
F3 B1 F2 111.2(12) . .
F4 B1 F2 108.2(11) . .
F3 B1 F1 109.1(11) . .
F4 B1 F1 109.3(12) . .
F2 B1 F1 108.1(11) . .
F6B B2 F8B 119(2) . .
F8B B2 F6A 130.1(18) . .
F6B B2 F5 108.2(16) . .
F8B B2 F5 116.0(15) . .
F6A B2 F5 113.9(13) . .
F6B B2 F7A 141(2) . .
F8B B2 F7A 58.7(14) . .
F6A B2 F7A 109.3(17) . .
F5 B2 F7A 105.9(14) . .
F6B B2 F8A 79.4(17) . .
F8B B2 F8A 50.6(13) . .
F6A B2 F8A 112.5(16) . .
F5 B2 F8A 105.7(14) . .
F7A B2 F8A 109.2(15) . .
F6B B2 F7B 101(2) . .
F8B B2 F7B 106(2) . .
F6A B2 F7B 63.5(18) . .
F5 B2 F7B 103.4(19) . .
F7A B2 F7B 51.7(17) . .
F8A B2 F7B 149(2) . .
Cl1B C98A Cl2A 94.4(14) . .
Cl2A C98A Cl1A 109.0(9) . .
Cl1B C98A Cl2B 101.8(15) . .
Cl1A C98A Cl2B 116.3(13) . .
Cl2A C98B Cl1B 100.4(14) . .
Cl2B C98B Cl1B 108.5(7) . .
Cl2A C98B Cl1A 115.0(14) . .
Cl2B C98B Cl1A 123.1(9) . .
Cl1B Cl1A C98A 78(3) . .
Cl1B Cl1A C98B 74.7(17) . .
Cl1A Cl1B C98A 82(3) . .
Cl1A Cl1B C98B 85.0(17) . .
C99B C99A Cl3B 85(3) . .
C99B C99A Cl3A 106(3) . .
Cl3B C99A Cl4A 92.6(10) . .
Cl3A C99A Cl4A 109.4(8) . .
C99A C99B Cl4A 129(7) . .
C99A C99B Cl3B 75(2) . .
Cl4A C99B Cl3B 108.0(13) . .
C99A C99B Cl4B 154(7) . .
Cl3B C99B Cl4B 109.7(8) . .
C99A C99B Cl3A 57(2) . .
Cl4A C99B Cl3A 117.5(16) . .
Cl4B C99B Cl3A 125.0(10) . .
Cl3B Cl3A C99A 74(2) . .
Cl3B Cl3A C99B 57.3(17) . .
Cl3A Cl3B C99A 85(2) . .
Cl3A Cl3B C99B 105(2) . .
Cl4B Cl4A C99B 110(2) . .
Cl4B Cl4A C99A 126(2) . .

loop_
_geom_bond_atom_site_label_1
_geom_bond_atom_site_label_2
_geom_bond_distance
_geom_bond_site_symmetry_2
Rh1 C6 2.192(11) .
Rh1 C2 2.208(10) .
Rh1 C5 2.208(10) .
Rh1 C1 2.209(11) .
Rh1 P1 2.312(3) .
Rh1 P2 2.314(3) .
Zr1 O2 1.984(7) 3_675
Zr1 O1 1.997(7) .
Zr1 C34 2.502(11) .
Zr1 C38 2.503(11) .
Zr1 C43 2.506(11) .
Zr1 C37 2.513(11) .
Zr1 C35 2.528(10) .
Zr1 C39 2.528(11) .
Zr1 C42 2.532(10) .
Zr1 C41 2.552(11) .
Zr1 C36 2.558(10) .
Zr1 C40 2.586(11) .
P1 C16 1.811(11) .
P1 C9 1.830(10) .
P1 C10 1.841(10) .
P2 C28 1.821(11) .
P2 C22 1.845(10) .
P2 C44 1.871(10) .
O1 C9 1.391(11) .
O2 C44 1.388(12) .
O2 Zr1 1.983(7) 3_675
C1 C2 1.396(15) .
C1 C7 1.551(15) .
C1 H1 1.0000 .
C2 C3 1.523(15) .
C2 H2 1.0000 .
C3 C8 1.534(15) .
C3 C5 1.541(15) .
C3 H3 1.0000 .
C5 C6 1.365(16) .
C5 H5 1.0000 .
C6 C7 1.540(16) .
C6 H6 1.0000 .
C7 C8 1.550(15) .
C7 H7 1.0000 .
C8 H8A 0.9900 .
C8 H8B 0.9900 .
C9 H9A 0.9900 .
C9 H9B 0.9900 .
C10 C15 1.388(14) .
C10 C11 1.396(14) .
C11 C12 1.383(16) .
C11 H11 0.9500 .
C12 C13 1.391(17) .
C12 H12 0.9500 .
C13 C14 1.365(17) .
C13 H13 0.9500 .
C14 C15 1.403(15) .
C14 H14 0.9500 .
C15 H15 0.9500 .
C16 C17 1.388(15) .
C16 C21 1.407(14) .
C17 C18 1.401(15) .
C17 H17 0.9500 .
C18 C19 1.372(16) .
C18 H18 0.9500 .
C19 C20 1.358(18) .
C19 H19 0.9500 .
C20 C21 1.370(15) .
C20 H20 0.9500 .
C21 H21 0.9500 .
C22 C23 1.370(14) .
C22 C27 1.389(14) .
C23 C24 1.389(16) .
C23 H23 0.9500 .
C24 C25 1.361(17) .
C24 H24 0.9500 .
C25 C26 1.380(16) .
C25 H25 0.9500 .
C26 C27 1.391(15) .
C26 H26 0.9500 .
C27 H27 0.9500 .
C28 C33 1.375(16) .
C28 C29 1.393(16) .
C29 C30 1.402(17) .
C29 H29 0.9500 .
C30 C31 1.37(2) .
C30 H30 0.9500 .
C31 C32 1.38(2) .
C31 H31 0.9500 .
C32 C33 1.401(18) .
C32 H32 0.9500 .
C33 H33 0.9500 .
C34 C38 1.360(15) .
C34 C35 1.412(16) .
C34 H34 1.0000 .
C35 C36 1.425(15) .
C35 H35 1.0000 .
C36 C37 1.391(15) .
C36 H36 1.0000 .
C37 C38 1.415(15) .
C37 H37 1.0000 .
C38 H38 1.0000 .
C39 C43 1.407(18) .
C39 C40 1.424(18) .
C39 H39 1.0000 .
C40 C41 1.412(17) .
C40 H40 1.0000 .
C41 C42 1.432(17) .
C41 H41 1.0000 .
C42 C43 1.361(17) .
C42 H42 1.0000 .
C43 H43 1.0000 .
C44 H44A 0.9900 .
C44 H44B 0.9900 .
Rh51 C56 2.188(10) .
Rh51 C52 2.190(10) .
Rh51 C51 2.194(10) .
Rh51 C55 2.202(10) .
Rh51 P51 2.294(3) .
Rh51 P52 2.322(3) .
Zr51 O51 1.960(7) .
Zr51 O52 2.008(7) 3_676
Zr51 C87 2.474(13) .
Zr51 C88 2.508(12) .
Zr51 C84 2.529(12) .
Zr51 C93 2.535(11) .
Zr51 C89 2.535(11) .
Zr51 C90 2.544(10) .
Zr51 C92 2.545(10) .
Zr51 C91 2.546(10) .
Zr51 C86 2.557(12) .
Zr51 C85 2.562(12) .
P51 C60 1.790(10) .
P51 C66 1.795(11) .
P51 C59 1.853(11) .
P52 C78 1.813(12) .
P52 C72 1.821(10) .
P52 C94 1.853(11) .
O51 C59 1.392(12) .
O52 C94 1.388(12) .
O52 Zr51 2.008(7) 3_676
C51 C52 1.372(15) .
C51 C57 1.549(15) .
C51 H51 1.0000 .
C52 C53 1.541(14) .
C52 H52 1.0000 .
C53 C55 1.516(14) .
C53 C58 1.546(15) .
C53 H53 1.0000 .
C55 C56 1.370(15) .
C55 H55 1.0000 .
C56 C57 1.548(14) .
C56 H56 1.0000 .
C57 C58 1.561(15) .
C57 H57 1.0000 .
C58 H58A 0.9900 .
C58 H58B 0.9900 .
C59 H59A 0.9900 .
C59 H59B 0.9900 .
C60 C65 1.384(14) .
C60 C61 1.409(14) .
C61 C62 1.382(16) .
C61 H61 0.9500 .
C62 C63 1.385(17) .
C62 H62 0.9500 .
C63 C64 1.380(17) .
C63 H63 0.9500 .
C64 C65 1.399(15) .
C64 H64 0.9500 .
C65 H65 0.9500 .
C66 C67 1.400(14) .
C66 C71 1.407(15) .
C67 C68 1.414(15) .
C67 H67 0.9500 .
C68 C69 1.370(18) .
C68 H68 0.9500 .
C69 C70 1.358(16) .
C69 H69 0.9500 .
C70 C71 1.364(14) .
C70 H70 0.9500 .
C71 H71 0.9500 .
C72 C73 1.388(14) .
C72 C77 1.418(14) .
C73 C74 1.401(15) .
C73 H73 0.9500 .
C74 C75 1.394(16) .
C74 H74 0.9500 .
C75 C76 1.360(17) .
C75 H75 0.9500 .
C76 C77 1.379(16) .
C76 H76 0.9500 .
C77 H77 0.9500 .
C78 C79 1.373(15) .
C78 C83 1.397(15) .
C79 C80 1.385(16) .
C79 H79 0.9500 .
C80 C81 1.360(18) .
C80 H80 0.9500 .
C81 C82 1.402(18) .
C81 H81 0.9500 .
C82 C83 1.395(16) .
C82 H82 0.9500 .
C83 H83 0.9500 .
C84 C85 1.395(18) .
C84 C88 1.402(19) .
C84 H84 1.0000 .
C85 C86 1.368(19) .
C85 H85 1.0000 .
C86 C87 1.44(2) .
C86 H86 1.0000 .
C87 C88 1.43(2) .
C87 H87 1.0000 .
C88 H88 1.0000 .
C89 C90 1.392(17) .
C89 C93 1.402(16) .
C89 H89 1.0000 .
C90 C91 1.385(15) .
C90 H90 1.0000 .
C91 C92 1.419(16) .
C91 H91 1.0000 .
C92 C93 1.390(17) .
C92 H92 1.0000 .
C93 H93 1.0000 .
C94 H94A 0.9900 .
C94 H94B 0.9900 .
B1 F3 1.365(15) .
B1 F4 1.384(17) .
B1 F2 1.386(16) .
B1 F1 1.406(17) .
B2 F6B 1.29(3) .
B2 F8B 1.31(3) .
B2 F6A 1.34(2) .
B2 F5 1.360(16) .
B2 F7A 1.38(3) .
B2 F8A 1.42(2) .
B2 F7B 1.46(4) .
C98A Cl1B 1.73(3) .
C98A Cl2A 1.749(11) .
C98A Cl1A 1.751(11) .
C98A Cl2B 1.94(3) .
C98B Cl2A 1.56(3) .
C98B Cl2B 1.751(10) .
C98B Cl1B 1.756(10) .
C98B Cl1A 1.81(2) .
Cl1A Cl1B 0.631(16) .
C99A C99B 0.59(4) .
C99A Cl3B 1.68(2) .
C99A Cl3A 1.745(11) .
C99A Cl4A 1.748(11) .
C99B Cl4A 1.31(2) .
C99B Cl3B 1.739(11) .
C99B Cl4B 1.756(11) .
C99B Cl3A 2.00(2) .
Cl3A Cl3B 0.626(18) .
Cl4A Cl4B 0.794(18) .

loop_
_geom_torsion_atom_site_label_1
_geom_torsion_atom_site_label_2
_geom_torsion_atom_site_label_3
_geom_torsion_atom_site_label_4
_geom_torsion
_geom_torsion_site_symmetry_1
C6 Rh1 P1 C16 69.7(7) .
C2 Rh1 P1 C16 -13.2(5) .
C5 Rh1 P1 C16 -26.4(14) .
C1 Rh1 P1 C16 23.2(5) .
P2 Rh1 P1 C16 -173.4(4) .
C6 Rh1 P1 C9 -169.7(7) .
C2 Rh1 P1 C9 107.4(5) .
C5 Rh1 P1 C9 94.2(13) .
C1 Rh1 P1 C9 143.8(5) .
P2 Rh1 P1 C9 -52.8(4) .
C6 Rh1 P1 C10 -47.7(7) .
C2 Rh1 P1 C10 -130.6(5) .
C5 Rh1 P1 C10 -143.8(13) .
C1 Rh1 P1 C10 -94.2(4) .
P2 Rh1 P1 C10 69.2(4) .
C6 Rh1 P2 C28 -122.9(4) .
C2 Rh1 P2 C28 -46.0(8) .
C5 Rh1 P2 C28 -86.6(5) .
C1 Rh1 P2 C28 -153.3(9) .
P1 Rh1 P2 C28 85.6(4) .
C6 Rh1 P2 C22 -2.6(5) .
C2 Rh1 P2 C22 74.3(8) .
C5 Rh1 P2 C22 33.7(5) .
C1 Rh1 P2 C22 -33.1(10) .
P1 Rh1 P2 C22 -154.2(4) .
C6 Rh1 P2 C44 115.6(5) .
C2 Rh1 P2 C44 -167.6(7) .
C5 Rh1 P2 C44 151.8(5) .
C1 Rh1 P2 C44 85.1(10) .
P1 Rh1 P2 C44 -36.0(4) .
O2 Zr1 O1 C9 75.7(10) 3_675
C34 Zr1 O1 C9 -52.0(10) .
C38 Zr1 O1 C9 -67.5(10) .
C43 Zr1 O1 C9 -161.4(9) .
C37 Zr1 O1 C9 -42.0(11) .
C35 Zr1 O1 C9 -19.2(10) .
C39 Zr1 O1 C9 -147.6(10) .
C42 Zr1 O1 C9 160.1(9) .
C41 Zr1 O1 C9 160.3(10) .
C36 Zr1 O1 C9 -10.1(11) .
C40 Zr1 O1 C9 -170.5(10) .
C6 Rh1 C1 C2 101.6(7) .
C5 Rh1 C1 C2 65.5(7) .
P1 Rh1 C1 C2 -103.3(6) .
P2 Rh1 C1 C2 135.0(8) .
C6 Rh1 C1 C7 -2.9(6) .
C2 Rh1 C1 C7 -104.4(9) .
C5 Rh1 C1 C7 -39.0(7) .
P1 Rh1 C1 C7 152.3(6) .
P2 Rh1 C1 C7 30.5(13) .
C7 C1 C2 C3 -0.2(12) .
Rh1 C1 C2 C3 -90.9(8) .
C7 C1 C2 Rh1 90.7(8) .
C6 Rh1 C2 C1 -66.5(7) .
C5 Rh1 C2 C1 -102.6(7) .
P1 Rh1 C2 C1 81.0(6) .
P2 Rh1 C2 C1 -147.9(6) .
C6 Rh1 C2 C3 38.9(7) .
C5 Rh1 C2 C3 2.8(7) .
C1 Rh1 C2 C3 105.4(9) .
P1 Rh1 C2 C3 -173.6(6) .
P2 Rh1 C2 C3 -42.6(11) .
C1 C2 C3 C8 -34.9(11) .
Rh1 C2 C3 C8 -107.5(7) .
C1 C2 C3 C5 68.9(11) .
Rh1 C2 C3 C5 -3.7(9) .
C2 C3 C5 C6 -68.3(11) .
C8 C3 C5 C6 35.8(11) .
C2 C3 C5 Rh1 3.7(9) .
C8 C3 C5 Rh1 107.8(7) .
C2 Rh1 C5 C6 102.6(8) .
C1 Rh1 C5 C6 65.9(7) .
P1 Rh1 C5 C6 117.0(13) .
P2 Rh1 C5 C6 -95.9(7) .
C6 Rh1 C5 C3 -105.4(10) .
C2 Rh1 C5 C3 -2.7(6) .
C1 Rh1 C5 C3 -39.5(7) .
P1 Rh1 C5 C3 11.6(18) .
P2 Rh1 C5 C3 158.8(6) .
C3 C5 C6 C7 -1.4(11) .
Rh1 C5 C6 C7 -91.7(7) .
C3 C5 C6 Rh1 90.3(7) .
C2 Rh1 C6 C5 -65.6(7) .
C1 Rh1 C6 C5 -102.6(7) .
P1 Rh1 C6 C5 -155.0(5) .
P2 Rh1 C6 C5 88.1(7) .
C2 Rh1 C6 C7 39.9(7) .
C5 Rh1 C6 C7 105.4(9) .
C1 Rh1 C6 C7 2.9(6) .
P1 Rh1 C6 C7 -49.6(10) .
P2 Rh1 C6 C7 -166.4(6) .
C5 C6 C7 C8 -33.0(11) .
Rh1 C6 C7 C8 -106.7(7) .
C5 C6 C7 C1 69.9(10) .
Rh1 C6 C7 C1 -3.9(8) .
C2 C1 C7 C6 -68.5(10) .
Rh1 C1 C7 C6 3.8(8) .
C2 C1 C7 C8 34.7(11) .
Rh1 C1 C7 C8 107.0(7) .
C2 C3 C8 C7 53.1(9) .
C5 C3 C8 C7 -52.3(9) .
C6 C7 C8 C3 51.5(9) .
C1 C7 C8 C3 -52.7(9) .
Zr1 O1 C9 P1 -164.8(6) .
C16 P1 C9 O1 -49.1(8) .
C10 P1 C9 O1 62.6(8) .
Rh1 P1 C9 O1 -174.7(5) .
C16 P1 C10 C15 -89.4(9) .
C9 P1 C10 C15 162.4(8) .
Rh1 P1 C10 C15 31.7(9) .
C16 P1 C10 C11 99.6(9) .
C9 P1 C10 C11 -8.7(10) .
Rh1 P1 C10 C11 -139.4(8) .
C15 C10 C11 C12 1.2(16) .
P1 C10 C11 C12 172.1(9) .
C10 C11 C12 C13 -0.1(17) .
C11 C12 C13 C14 -0.6(18) .
C12 C13 C14 C15 0.2(17) .
C11 C10 C15 C14 -1.7(15) .
P1 C10 C15 C14 -172.9(8) .
C13 C14 C15 C10 1.0(16) .
C9 P1 C16 C17 130.4(10) .
C10 P1 C16 C17 19.2(11) .
Rh1 P1 C16 C17 -98.6(9) .
C9 P1 C16 C21 -56.7(10) .
C10 P1 C16 C21 -167.9(9) .
Rh1 P1 C16 C21 74.2(9) .
C21 C16 C17 C18 -2.9(16) .
P1 C16 C17 C18 170.1(9) .
C16 C17 C18 C19 0.2(17) .
C17 C18 C19 C20 3.1(18) .
C18 C19 C20 C21 -3.3(19) .
C19 C20 C21 C16 0.3(18) .
C17 C16 C21 C20 2.7(17) .
P1 C16 C21 C20 -170.6(9) .
C28 P2 C22 C23 27.8(10) .
C44 P2 C22 C23 136.3(9) .
Rh1 P2 C22 C23 -97.4(9) .
C28 P2 C22 C27 -154.6(8) .
C44 P2 C22 C27 -46.1(9) .
Rh1 P2 C22 C27 80.1(8) .
C27 C22 C23 C24 2.4(17) .
P2 C22 C23 C24 179.9(9) .
C22 C23 C24 C25 0.1(19) .
C23 C24 C25 C26 -1.4(19) .
C24 C25 C26 C27 0.3(18) .
C23 C22 C27 C26 -3.4(16) .
P2 C22 C27 C26 178.9(8) .
C25 C26 C27 C22 2.1(17) .
C22 P2 C28 C33 -134.2(9) .
C44 P2 C28 C33 119.4(9) .
Rh1 P2 C28 C33 -8.7(10) .
C22 P2 C28 C29 43.2(9) .
C44 P2 C28 C29 -63.2(9) .
Rh1 P2 C28 C29 168.7(7) .
C33 C28 C29 C30 -2.8(16) .
P2 C28 C29 C30 179.8(8) .
C28 C29 C30 C31 2.3(17) .
C29 C30 C31 C32 -0.2(19) .
C30 C31 C32 C33 -1(2) .
C29 C28 C33 C32 1.1(17) .
P2 C28 C33 C32 178.6(9) .
C31 C32 C33 C28 1.0(18) .
O2 Zr1 C34 C38 116.8(7) 3_675
O1 Zr1 C34 C38 -151.2(7) .
C43 Zr1 C34 C38 -21.4(8) .
C37 Zr1 C34 C38 37.7(7) .
C35 Zr1 C34 C38 116.5(10) .
C39 Zr1 C34 C38 -51.9(8) .
C42 Zr1 C34 C38 -16.5(11) .
C41 Zr1 C34 C38 -73.2(10) .
C36 Zr1 C34 C38 77.8(8) .
C40 Zr1 C34 C38 -79.7(8) .
O2 Zr1 C34 C35 0.3(8) 3_675
O1 Zr1 C34 C35 92.3(7) .
C38 Zr1 C34 C35 -116.5(10) .
C43 Zr1 C34 C35 -137.8(7) .
C37 Zr1 C34 C35 -78.7(7) .
C39 Zr1 C34 C35 -168.4(7) .
C42 Zr1 C34 C35 -133.0(7) .
C41 Zr1 C34 C35 170.4(7) .
C36 Zr1 C34 C35 -38.7(6) .
C40 Zr1 C34 C35 163.8(6) .
C38 C34 C35 C36 1.8(12) .
Zr1 C34 C35 C36 68.3(7) .
C38 C34 C35 Zr1 -66.5(8) .
O2 Zr1 C35 C34 -179.8(6) 3_675
O1 Zr1 C35 C34 -83.6(7) .
C38 Zr1 C35 C34 35.5(6) .
C43 Zr1 C35 C34 57.6(8) .
C37 Zr1 C35 C34 76.4(7) .
C39 Zr1 C35 C34 14.8(9) .
C42 Zr1 C35 C34 97.6(10) .
C36 Zr1 C35 C34 111.9(9) .
C40 Zr1 C35 C34 -26.7(10) .
O2 Zr1 C35 C36 68.3(6) 3_675
O1 Zr1 C35 C36 164.5(6) .
C34 Zr1 C35 C36 -111.9(9) .
C38 Zr1 C35 C36 -76.4(7) .
C43 Zr1 C35 C36 -54.4(8) .
C37 Zr1 C35 C36 -35.5(6) .
C39 Zr1 C35 C36 -97.1(7) .
C42 Zr1 C35 C36 -14.3(12) .
C40 Zr1 C35 C36 -138.7(7) .
C34 C35 C36 C37 -3.0(12) .
Zr1 C35 C36 C37 63.7(8) .
C34 C35 C36 Zr1 -66.7(7) .
O2 Zr1 C36 C37 131.6(7) 3_675
O1 Zr1 C36 C37 -134.1(6) .
C34 Zr1 C36 C37 -78.3(7) .
C38 Zr1 C36 C37 -38.5(6) .
C43 Zr1 C36 C37 23.0(8) .
C35 Zr1 C36 C37 -117.0(10) .
C39 Zr1 C36 C37 -8.8(8) .
C42 Zr1 C36 C37 55.4(8) .
C41 Zr1 C36 C37 67.0(11) .
C40 Zr1 C36 C37 -13.1(13) .
O2 Zr1 C36 C35 -111.4(6) 3_675
O1 Zr1 C36 C35 -17.1(7) .
C34 Zr1 C36 C35 38.8(6) .
C38 Zr1 C36 C35 78.6(7) .
C43 Zr1 C36 C35 140.1(7) .
C37 Zr1 C36 C35 117.0(10) .
C39 Zr1 C36 C35 108.2(7) .
C42 Zr1 C36 C35 172.4(6) .
C41 Zr1 C36 C35 -176.0(8) .
C40 Zr1 C36 C35 103.9(11) .
C35 C36 C37 C38 3.1(12) .
Zr1 C36 C37 C38 67.0(8) .
C35 C36 C37 Zr1 -63.9(7) .
O2 Zr1 C37 C36 -50.1(7) 3_675
O1 Zr1 C37 C36 64.7(8) .
C34 Zr1 C37 C36 77.1(7) .
C38 Zr1 C37 C36 113.3(10) .
C43 Zr1 C37 C36 -157.9(7) .
C35 Zr1 C37 C36 36.3(6) .
C39 Zr1 C37 C36 172.8(7) .
C42 Zr1 C37 C36 -133.9(7) .
C41 Zr1 C37 C36 -145.5(7) .
C40 Zr1 C37 C36 173.8(6) .
O2 Zr1 C37 C38 -163.4(6) 3_675
O1 Zr1 C37 C38 -48.7(8) .
C34 Zr1 C37 C38 -36.3(7) .
C43 Zr1 C37 C38 88.8(7) .
C35 Zr1 C37 C38 -77.0(7) .
C39 Zr1 C37 C38 59.5(7) .
C42 Zr1 C37 C38 112.7(7) .
C41 Zr1 C37 C38 101.2(7) .
C36 Zr1 C37 C38 -113.3(10) .
C40 Zr1 C37 C38 60.5(8) .
C35 C34 C38 C37 0.1(13) .
Zr1 C34 C38 C37 -66.7(8) .
C35 C34 C38 Zr1 66.8(8) .
C36 C37 C38 C34 -2.0(13) .
Zr1 C37 C38 C34 66.8(8) .
C36 C37 C38 Zr1 -68.8(8) .
O2 Zr1 C38 C34 -91.7(8) 3_675
O1 Zr1 C38 C34 30.3(8) .
C43 Zr1 C38 C34 159.7(8) .
C37 Zr1 C38 C34 -114.9(10) .
C35 Zr1 C38 C34 -36.8(7) .
C39 Zr1 C38 C34 126.8(8) .
C42 Zr1 C38 C34 169.1(7) .
C41 Zr1 C38 C34 137.7(7) .
C36 Zr1 C38 C34 -77.6(8) .
C40 Zr1 C38 C34 112.2(7) .
O2 Zr1 C38 C37 23.2(9) 3_675
O1 Zr1 C38 C37 145.3(6) .
C34 Zr1 C38 C37 114.9(10) .
C43 Zr1 C38 C37 -85.4(7) .
C35 Zr1 C38 C37 78.2(7) .
C39 Zr1 C38 C37 -118.3(7) .
C42 Zr1 C38 C37 -76.0(7) .
C41 Zr1 C38 C37 -107.4(7) .
C36 Zr1 C38 C37 37.3(6) .
C40 Zr1 C38 C37 -132.9(7) .
O2 Zr1 C39 C43 -50.6(10) 3_675
O1 Zr1 C39 C43 -160.1(8) .
C34 Zr1 C39 C43 117.2(8) .
C38 Zr1 C39 C43 92.2(8) .
C37 Zr1 C39 C43 63.7(8) .
C35 Zr1 C39 C43 109.2(8) .
C42 Zr1 C39 C43 -35.9(7) .
C41 Zr1 C39 C43 -77.2(8) .
C36 Zr1 C39 C43 68.3(9) .
C40 Zr1 C39 C43 -114.8(11) .
O2 Zr1 C39 C40 64.2(9) 3_675
O1 Zr1 C39 C40 -45.3(7) .
C34 Zr1 C39 C40 -128.0(7) .
C38 Zr1 C39 C40 -153.0(8) .
C43 Zr1 C39 C40 114.8(11) .
C37 Zr1 C39 C40 178.5(7) .
C35 Zr1 C39 C40 -136.0(7) .
C42 Zr1 C39 C40 78.9(8) .
C41 Zr1 C39 C40 37.6(7) .
C36 Zr1 C39 C40 -176.9(6) .
C43 C39 C40 C41 0.8(12) .
Zr1 C39 C40 C41 -65.4(7) .
C43 C39 C40 Zr1 66.2(8) .
O2 Zr1 C40 C41 -21.0(8) 3_675
O1 Zr1 C40 C41 -112.5(8) .
C34 Zr1 C40 C41 173.2(7) .
C38 Zr1 C40 C41 140.8(7) .
C43 Zr1 C40 C41 76.1(8) .
C37 Zr1 C40 C41 111.4(8) .
C35 Zr1 C40 C41 -171.2(7) .
C39 Zr1 C40 C41 113.3(11) .
C42 Zr1 C40 C41 37.0(7) .
C36 Zr1 C40 C41 119.9(10) .
O2 Zr1 C40 C39 -134.3(7) 3_675
O1 Zr1 C40 C39 134.1(8) .
C34 Zr1 C40 C39 59.9(8) .
C38 Zr1 C40 C39 27.5(8) .
C43 Zr1 C40 C39 -37.2(7) .
C37 Zr1 C40 C39 -1.9(9) .
C35 Zr1 C40 C39 75.5(10) .
C42 Zr1 C40 C39 -76.3(8) .
C41 Zr1 C40 C39 -113.3(11) .
C36 Zr1 C40 C39 6.6(14) .
C39 C40 C41 C42 -0.9(12) .
Zr1 C40 C41 C42 -65.6(8) .
C39 C40 C41 Zr1 64.7(7) .
O2 Zr1 C41 C40 160.9(8) 3_675
O1 Zr1 C41 C40 64.2(7) .
C34 Zr1 C41 C40 -11.3(12) .
C38 Zr1 C41 C40 -51.5(9) .
C43 Zr1 C41 C40 -79.2(8) .
C37 Zr1 C41 C40 -94.7(8) .
C39 Zr1 C41 C40 -38.1(7) .
C42 Zr1 C41 C40 -116.0(11) .
C36 Zr1 C41 C40 -134.7(8) .
O2 Zr1 C41 C42 -83.1(7) 3_675
O1 Zr1 C41 C42 -179.8(7) .
C34 Zr1 C41 C42 104.8(9) .
C38 Zr1 C41 C42 64.5(9) .
C43 Zr1 C41 C42 36.8(7) .
C37 Zr1 C41 C42 21.3(9) .
C39 Zr1 C41 C42 77.9(8) .
C36 Zr1 C41 C42 -18.7(12) .
C40 Zr1 C41 C42 116.0(11) .
C40 C41 C42 C43 0.7(12) .
Zr1 C41 C42 C43 -66.6(8) .
C40 C41 C42 Zr1 67.2(8) .
O2 Zr1 C42 C43 -153.5(8) 3_675
O1 Zr1 C42 C43 113.9(8) .
C34 Zr1 C42 C43 -8.9(11) .
C38 Zr1 C42 C43 -18.0(9) .
C37 Zr1 C42 C43 -50.2(8) .
C35 Zr1 C42 C43 -67.5(12) .
C39 Zr1 C42 C43 37.2(8) .
C41 Zr1 C42 C43 113.6(11) .
C36 Zr1 C42 C43 -76.3(9) .
C40 Zr1 C42 C43 77.7(8) .
O2 Zr1 C42 C41 92.9(7) 3_675
O1 Zr1 C42 C41 0.3(9) .
C34 Zr1 C42 C41 -122.5(8) .
C38 Zr1 C42 C41 -131.6(7) .
C43 Zr1 C42 C41 -113.6(11) .
C37 Zr1 C42 C41 -163.8(7) .
C35 Zr1 C42 C41 178.9(8) .
C39 Zr1 C42 C41 -76.4(8) .
C36 Zr1 C42 C41 170.0(7) .
C40 Zr1 C42 C41 -36.0(7) .
C41 C42 C43 C39 -0.1(13) .
Zr1 C42 C43 C39 -67.4(8) .
C41 C42 C43 Zr1 67.3(7) .
C40 C39 C43 C42 -0.5(13) .
Zr1 C39 C43 C42 67.9(8) .
C40 C39 C43 Zr1 -68.4(8) .
O2 Zr1 C43 C42 28.0(9) 3_675
O1 Zr1 C43 C42 -89.6(9) .
C34 Zr1 C43 C42 174.1(8) .
C38 Zr1 C43 C42 163.0(8) .
C37 Zr1 C43 C42 129.7(8) .
C35 Zr1 C43 C42 145.1(7) .
C39 Zr1 C43 C42 -115.7(12) .
C41 Zr1 C43 C42 -38.5(7) .
C36 Zr1 C43 C42 117.6(8) .
C40 Zr1 C43 C42 -78.6(8) .
O2 Zr1 C43 C39 143.6(7) 3_675
O1 Zr1 C43 C39 26.0(10) .
C34 Zr1 C43 C39 -70.2(9) .
C38 Zr1 C43 C39 -81.4(8) .
C37 Zr1 C43 C39 -114.6(8) .
C35 Zr1 C43 C39 -99.2(9) .
C42 Zr1 C43 C39 115.7(12) .
C41 Zr1 C43 C39 77.2(8) .
C36 Zr1 C43 C39 -126.7(8) .
C40 Zr1 C43 C39 37.0(7) .
Zr1 O2 C44 P2 143.3(8) 3_675
C28 P2 C44 O2 66.7(8) .
C22 P2 C44 O2 -42.1(8) .
Rh1 P2 C44 O2 -166.9(6) .
C56 Rh51 P51 C60 -59.0(8) .
C52 Rh51 P51 C60 -139.8(5) .
C51 Rh51 P51 C60 -103.2(4) .
C55 Rh51 P51 C60 -169.4(9) .
P52 Rh51 P51 C60 60.7(4) .
C56 Rh51 P51 C66 58.8(8) .
C52 Rh51 P51 C66 -21.9(5) .
C51 Rh51 P51 C66 14.6(5) .
C55 Rh51 P51 C66 -51.5(10) .
P52 Rh51 P51 C66 178.5(4) .
C56 Rh51 P51 C59 177.3(7) .
C52 Rh51 P51 C59 96.6(5) .
C51 Rh51 P51 C59 133.2(5) .
C55 Rh51 P51 C59 67.0(10) .
P52 Rh51 P51 C59 -62.9(4) .
C56 Rh51 P52 C78 3.6(5) .
C52 Rh51 P52 C78 78.7(8) .
C51 Rh51 P52 C78 -26.2(9) .
C55 Rh51 P52 C78 40.1(5) .
P51 Rh51 P52 C78 -153.2(4) .
C56 Rh51 P52 C72 -113.4(4) .
C52 Rh51 P52 C72 -38.3(8) .
C51 Rh51 P52 C72 -143.2(9) .
C55 Rh51 P52 C72 -76.9(4) .
P51 Rh51 P52 C72 89.8(4) .
C56 Rh51 P52 C94 123.9(5) .
C52 Rh51 P52 C94 -161.0(8) .
C51 Rh51 P52 C94 94.1(9) .
C55 Rh51 P52 C94 160.4(5) .
P51 Rh51 P52 C94 -33.0(4) .
O52 Zr51 O51 C59 92.5(14) 3_676
C87 Zr51 O51 C59 -22.6(16) .
C88 Zr51 O51 C59 -51.4(15) .
C84 Zr51 O51 C59 -36.9(14) .
C93 Zr51 O51 C59 -141.2(14) .
C89 Zr51 O51 C59 -133.0(14) .
C90 Zr51 O51 C59 -158.8(14) .
C92 Zr51 O51 C59 178.6(13) .
C91 Zr51 O51 C59 173.8(14) .
C86 Zr51 O51 C59 7.3(15) .
C85 Zr51 O51 C59 -4.9(14) .
C56 Rh51 C51 C52 101.9(7) .
C55 Rh51 C51 C52 65.6(7) .
P51 Rh51 C51 C52 -98.1(6) .
P52 Rh51 C51 C52 134.6(7) .
C56 Rh51 C51 C57 -3.4(6) .
C52 Rh51 C51 C57 -105.3(9) .
C55 Rh51 C51 C57 -39.7(6) .
P51 Rh51 C51 C57 156.6(6) .
P52 Rh51 C51 C57 29.3(12) .
C57 C51 C52 C53 0.9(11) .
Rh51 C51 C52 C53 -90.0(7) .
C57 C51 C52 Rh51 90.9(7) .
C56 Rh51 C52 C51 -66.4(7) .
C55 Rh51 C52 C51 -102.8(7) .
P51 Rh51 C52 C51 86.5(6) .
P52 Rh51 C52 C51 -145.8(6) .
C56 Rh51 C52 C53 39.8(6) .
C51 Rh51 C52 C53 106.2(9) .
C55 Rh51 C52 C53 3.5(6) .
P51 Rh51 C52 C53 -167.2(6) .
P52 Rh51 C52 C53 -39.6(11) .
C51 C52 C53 C55 68.0(10) .
Rh51 C52 C53 C55 -4.7(8) .
C51 C52 C53 C58 -35.6(10) .
Rh51 C52 C53 C58 -108.3(7) .
C52 C53 C55 C56 -67.4(10) .
C58 C53 C55 C56 35.4(10) .
C52 C53 C55 Rh51 4.7(8) .
C58 C53 C55 Rh51 107.5(7) .
C52 Rh51 C55 C56 102.4(7) .
C51 Rh51 C55 C56 66.0(6) .
P51 Rh51 C55 C56 134.6(9) .
P52 Rh51 C55 C56 -95.1(6) .
C56 Rh51 C55 C53 -105.9(9) .
C52 Rh51 C55 C53 -3.5(6) .
C51 Rh51 C55 C53 -39.9(6) .
P51 Rh51 C55 C53 28.7(13) .
P52 Rh51 C55 C53 159.0(6) .
C53 C55 C56 C57 -1.0(11) .
Rh51 C55 C56 C57 -91.2(7) .
C53 C55 C56 Rh51 90.2(7) .
C52 Rh51 C56 C55 -65.9(6) .
C51 Rh51 C56 C55 -102.4(7) .
P51 Rh51 C56 C55 -151.7(5) .
P52 Rh51 C56 C55 88.4(6) .
C52 Rh51 C56 C57 39.9(7) .
C51 Rh51 C56 C57 3.4(6) .
C55 Rh51 C56 C57 105.9(9) .
P51 Rh51 C56 C57 -45.9(10) .
P52 Rh51 C56 C57 -165.8(6) .
C55 C56 C57 C51 68.9(10) .
Rh51 C56 C57 C51 -4.5(8) .
C55 C56 C57 C58 -33.2(10) .
Rh51 C56 C57 C58 -106.6(7) .
C52 C51 C57 C56 -68.0(10) .
Rh51 C51 C57 C56 4.5(8) .
C52 C51 C57 C58 33.7(10) .
Rh51 C51 C57 C58 106.3(7) .
C55 C53 C58 C57 -52.6(9) .
C52 C53 C58 C57 52.8(9) .
C56 C57 C58 C53 51.0(9) .
C51 C57 C58 C53 -52.3(8) .
Zr51 O51 C59 P51 -177.3(9) .
C60 P51 C59 O51 59.5(8) .
C66 P51 C59 O51 -48.0(8) .
Rh51 P51 C59 O51 -173.8(6) .
C66 P51 C60 C65 -87.0(9) .
C59 P51 C60 C65 166.0(8) .
Rh51 P51 C60 C65 38.1(9) .
C66 P51 C60 C61 93.1(9) .
C59 P51 C60 C61 -14.0(10) .
Rh51 P51 C60 C61 -141.8(8) .
C65 C60 C61 C62 -0.1(16) .
P51 C60 C61 C62 179.8(9) .
C60 C61 C62 C63 2.8(18) .
C61 C62 C63 C64 -4.3(19) .
C62 C63 C64 C65 3.1(18) .
C61 C60 C65 C64 -1.1(15) .
P51 C60 C65 C64 178.9(8) .
C63 C64 C65 C60 -0.4(17) .
C60 P51 C66 C67 -157.9(9) .
C59 P51 C66 C67 -47.0(10) .
Rh51 P51 C66 C67 78.5(9) .
C60 P51 C66 C71 22.8(10) .
C59 P51 C66 C71 133.8(9) .
Rh51 P51 C66 C71 -100.7(8) .
C71 C66 C67 C68 -2.1(16) .
P51 C66 C67 C68 178.6(9) .
C66 C67 C68 C69 2.8(17) .
C67 C68 C69 C70 0.6(17) .
C68 C69 C70 C71 -4.9(18) .
C69 C70 C71 C66 5.6(18) .
C67 C66 C71 C70 -1.8(15) .
P51 C66 C71 C70 177.4(8) .
C78 P52 C72 C73 -135.3(8) .
C94 P52 C72 C73 115.6(9) .
Rh51 P52 C72 C73 -14.3(9) .
C78 P52 C72 C77 45.6(9) .
C94 P52 C72 C77 -63.5(9) .
Rh51 P52 C72 C77 166.5(7) .
C77 C72 C73 C74 1.4(15) .
P52 C72 C73 C74 -177.7(8) .
C72 C73 C74 C75 -0.4(16) .
C73 C74 C75 C76 0.0(17) .
C74 C75 C76 C77 -0.6(18) .
C75 C76 C77 C72 1.7(17) .
C73 C72 C77 C76 -2.1(15) .
P52 C72 C77 C76 177.1(8) .
C72 P52 C78 C79 32.9(10) .
C94 P52 C78 C79 143.0(9) .
Rh51 P52 C78 C79 -88.4(9) .
C72 P52 C78 C83 -156.2(8) .
C94 P52 C78 C83 -46.1(9) .
Rh51 P52 C78 C83 82.5(8) .
C83 C78 C79 C80 0.6(16) .
P52 C78 C79 C80 171.5(9) .
C78 C79 C80 C81 0.3(18) .
C79 C80 C81 C82 -1.5(19) .
C80 C81 C82 C83 1.7(19) .
C81 C82 C83 C78 -0.7(17) .
C79 C78 C83 C82 -0.4(16) .
P52 C78 C83 C82 -171.7(9) .
O51 Zr51 C84 C85 90.7(8) .
O52 Zr51 C84 C85 -2.3(10) 3_676
C87 Zr51 C84 C85 -76.6(9) .
C88 Zr51 C84 C85 -115.2(12) .
C93 Zr51 C84 C85 -141.5(8) .
C89 Zr51 C84 C85 -173.0(8) .
C90 Zr51 C84 C85 162.6(8) .
C92 Zr51 C84 C85 -132.8(8) .
C91 Zr51 C84 C85 175.4(8) .
C86 Zr51 C84 C85 -35.1(8) .
O51 Zr51 C84 C88 -154.1(8) .
O52 Zr51 C84 C88 112.9(8) 3_676
C87 Zr51 C84 C88 38.6(8) .
C93 Zr51 C84 C88 -26.3(9) .
C89 Zr51 C84 C88 -57.7(8) .
C90 Zr51 C84 C88 -82.2(9) .
C92 Zr51 C84 C88 -17.5(11) .
C91 Zr51 C84 C88 -69.3(11) .
C86 Zr51 C84 C88 80.2(9) .
C85 Zr51 C84 C88 115.2(12) .
C88 C84 C85 C86 -0.4(14) .
Zr51 C84 C85 C86 65.5(9) .
C88 C84 C85 Zr51 -66.0(9) .
O51 Zr51 C85 C86 157.6(8) .
O52 Zr51 C85 C86 60.9(8) 3_676
C87 Zr51 C85 C86 -38.2(8) .
C88 Zr51 C85 C86 -80.2(9) .
C84 Zr51 C85 C86 -117.3(12) .
C93 Zr51 C85 C86 -66.7(10) .
C89 Zr51 C85 C86 -108.3(9) .
C90 Zr51 C85 C86 -147.2(9) .
C92 Zr51 C85 C86 -28.0(13) .
O51 Zr51 C85 C84 -85.1(8) .
O52 Zr51 C85 C84 178.2(8) 3_676
C87 Zr51 C85 C84 79.1(9) .
C88 Zr51 C85 C84 37.1(8) .
C93 Zr51 C85 C84 50.5(10) .
C89 Zr51 C85 C84 8.9(11) .
C90 Zr51 C85 C84 -29.9(13) .
C92 Zr51 C85 C84 89.2(12) .
C86 Zr51 C85 C84 117.3(12) .
C84 C85 C86 C87 -1.4(14) .
Zr51 C85 C86 C87 63.2(9) .
C84 C85 C86 Zr51 -64.6(9) .
O51 Zr51 C86 C85 -24.1(9) .
O52 Zr51 C86 C85 -119.3(8) 3_676
C87 Zr51 C86 C85 115.0(12) .
C88 Zr51 C86 C85 76.4(8) .
C84 Zr51 C86 C85 36.0(8) .
C93 Zr51 C86 C85 129.6(8) .
C89 Zr51 C86 C85 98.3(9) .
C90 Zr51 C86 C85 101.9(17) .
C92 Zr51 C86 C85 164.1(8) .
C91 Zr51 C86 C85 -175.8(8) .
O51 Zr51 C86 C87 -139.1(8) .
O52 Zr51 C86 C87 125.7(9) 3_676
C88 Zr51 C86 C87 -38.6(8) .
C84 Zr51 C86 C87 -79.0(9) .
C93 Zr51 C86 C87 14.6(9) .
C89 Zr51 C86 C87 -16.7(11) .
C90 Zr51 C86 C87 -13.1(19) .
C92 Zr51 C86 C87 49.1(9) .
C91 Zr51 C86 C87 69.2(11) .
C85 Zr51 C86 C87 -115.0(12) .
C85 C86 C87 C88 2.6(14) .
Zr51 C86 C87 C88 68.8(8) .
C85 C86 C87 Zr51 -66.2(9) .
O51 Zr51 C87 C88 -55.1(11) .
O52 Zr51 C87 C88 -168.3(8) 3_676
C84 Zr51 C87 C88 -37.4(8) .
C93 Zr51 C87 C88 80.8(9) .
C89 Zr51 C87 C88 54.5(9) .
C90 Zr51 C87 C88 62.2(10) .
C92 Zr51 C87 C88 107.9(8) .
C91 Zr51 C87 C88 103.6(9) .
C86 Zr51 C87 C88 -112.9(12) .
C85 Zr51 C87 C88 -77.2(9) .
O51 Zr51 C87 C86 57.8(10) .
O52 Zr51 C87 C86 -55.5(8) 3_676
C88 Zr51 C87 C86 112.9(12) .
C84 Zr51 C87 C86 75.5(9) .
C93 Zr51 C87 C86 -166.4(9) .
C89 Zr51 C87 C86 167.4(8) .
C90 Zr51 C87 C86 175.0(7) .
C92 Zr51 C87 C86 -139.3(8) .
C91 Zr51 C87 C86 -143.5(7) .
C85 Zr51 C87 C86 35.7(8) .
C85 C84 C88 C87 2.0(14) .
Zr51 C84 C88 C87 -65.5(8) .
C85 C84 C88 Zr51 67.6(9) .
C86 C87 C88 C84 -2.8(14) .
Zr51 C87 C88 C84 67.3(9) .
C86 C87 C88 Zr51 -70.2(9) .
O51 Zr51 C88 C84 27.6(9) .
O52 Zr51 C88 C84 -97.3(9) 3_676
C87 Zr51 C88 C84 -113.4(12) .
C93 Zr51 C88 C84 154.1(9) .
C89 Zr51 C88 C84 121.4(8) .
C90 Zr51 C88 C84 112.5(8) .
C92 Zr51 C88 C84 167.7(7) .
C91 Zr51 C88 C84 142.0(7) .
C86 Zr51 C88 C84 -75.1(8) .
C85 Zr51 C88 C84 -36.5(8) .
O51 Zr51 C88 C87 141.0(8) .
O52 Zr51 C88 C87 16.1(11) 3_676
C84 Zr51 C88 C87 113.4(12) .
C93 Zr51 C88 C87 -92.5(9) .
C89 Zr51 C88 C87 -125.2(9) .
C90 Zr51 C88 C87 -134.1(9) .
C92 Zr51 C88 C87 -78.9(9) .
C91 Zr51 C88 C87 -104.6(9) .
C86 Zr51 C88 C87 38.3(8) .
C85 Zr51 C88 C87 76.9(9) .
O51 Zr51 C89 C90 -54.0(8) .
O52 Zr51 C89 C90 53.1(9) 3_676
C87 Zr51 C89 C90 168.9(8) .
C88 Zr51 C89 C90 -164.0(8) .
C84 Zr51 C89 C90 -136.6(8) .
C93 Zr51 C89 C90 113.8(11) .
C92 Zr51 C89 C90 76.9(8) .
C91 Zr51 C89 C90 36.0(7) .
C86 Zr51 C89 C90 178.0(7) .
C85 Zr51 C89 C90 -141.4(8) .
O51 Zr51 C89 C93 -167.8(8) .
O52 Zr51 C89 C93 -60.8(9) 3_676
C87 Zr51 C89 C93 55.1(8) .
C88 Zr51 C89 C93 82.2(8) .
C84 Zr51 C89 C93 109.5(8) .
C90 Zr51 C89 C93 -113.8(11) .
C92 Zr51 C89 C93 -37.0(7) .
C91 Zr51 C89 C93 -77.9(8) .
C86 Zr51 C89 C93 64.2(10) .
C85 Zr51 C89 C93 104.8(9) .
C93 C89 C90 C91 0.9(13) .
Zr51 C89 C90 C91 -66.3(8) .
C93 C89 C90 Zr51 67.1(8) .
O51 Zr51 C90 C91 -118.6(7) .
O52 Zr51 C90 C91 -24.8(8) 3_676
C87 Zr51 C90 C91 101.9(8) .
C88 Zr51 C90 C91 133.1(7) .
C84 Zr51 C90 C91 167.5(7) .
C93 Zr51 C90 C91 78.6(8) .
C89 Zr51 C90 C91 116.3(11) .
C92 Zr51 C90 C91 38.3(7) .
C86 Zr51 C90 C91 111.3(15) .
C85 Zr51 C90 C91 -175.1(8) .
O51 Zr51 C90 C89 125.0(8) .
O52 Zr51 C90 C89 -141.1(7) 3_676
C87 Zr51 C90 C89 -14.4(10) .
C88 Zr51 C90 C89 16.8(9) .
C84 Zr51 C90 C89 51.1(9) .
C93 Zr51 C90 C89 -37.7(7) .
C92 Zr51 C90 C89 -78.0(8) .
C91 Zr51 C90 C89 -116.3(11) .
C86 Zr51 C90 C89 -5.0(19) .
C85 Zr51 C90 C89 68.6(11) .
C89 C90 C91 C92 -1.2(12) .
Zr51 C90 C91 C92 -67.1(7) .
C89 C90 C91 Zr51 65.9(8) .
O51 Zr51 C91 C90 59.6(7) .
O52 Zr51 C91 C90 156.5(8) 3_676
C87 Zr51 C91 C90 -105.3(8) .
C88 Zr51 C91 C90 -61.9(9) .
C84 Zr51 C91 C90 -21.8(12) .
C93 Zr51 C91 C90 -76.7(8) .
C89 Zr51 C91 C90 -36.3(7) .
C92 Zr51 C91 C90 -113.2(10) .
C86 Zr51 C91 C90 -146.6(9) .
O51 Zr51 C91 C92 172.8(7) .
O52 Zr51 C91 C92 -90.3(7) 3_676
C87 Zr51 C91 C92 7.9(9) .
C88 Zr51 C91 C92 51.3(9) .
C84 Zr51 C91 C92 91.4(10) .
C93 Zr51 C91 C92 36.5(7) .
C89 Zr51 C91 C92 76.9(7) .
C90 Zr51 C91 C92 113.2(10) .
C86 Zr51 C91 C92 -33.4(12) .
C90 C91 C92 C93 1.2(12) .
Zr51 C91 C92 C93 -66.2(8) .
C90 C91 C92 Zr51 67.4(7) .
O51 Zr51 C92 C93 106.2(7) .
O52 Zr51 C92 C93 -160.1(7) 3_676
C87 Zr51 C92 C93 -58.7(8) .
C88 Zr51 C92 C93 -25.8(8) .
C84 Zr51 C92 C93 -16.1(10) .
C89 Zr51 C92 C93 37.4(7) .
C90 Zr51 C92 C93 77.8(7) .
C91 Zr51 C92 C93 115.2(10) .
C86 Zr51 C92 C93 -83.3(8) .
C85 Zr51 C92 C93 -66.9(11) .
O51 Zr51 C92 C91 -9.0(8) .
O52 Zr51 C92 C91 84.8(7) 3_676
C87 Zr51 C92 C91 -173.9(7) .
C88 Zr51 C92 C91 -140.9(7) .
C84 Zr51 C92 C91 -131.3(7) .
C93 Zr51 C92 C91 -115.2(10) .
C89 Zr51 C92 C91 -77.7(7) .
C90 Zr51 C92 C91 -37.4(6) .
C86 Zr51 C92 C91 161.6(6) .
C85 Zr51 C92 C91 178.0(8) .
C91 C92 C93 C89 -0.6(13) .
Zr51 C92 C93 C89 -67.0(8) .
C91 C92 C93 Zr51 66.3(7) .
C90 C89 C93 C92 -0.1(13) .
Zr51 C89 C93 C92 67.3(8) .
C90 C89 C93 Zr51 -67.5(8) .
O51 Zr51 C93 C92 -98.9(7) .
O52 Zr51 C93 C92 21.4(8) 3_676
C87 Zr51 C93 C92 120.7(8) .
C88 Zr51 C93 C92 154.6(8) .
C84 Zr51 C93 C92 168.6(7) .
C89 Zr51 C93 C92 -114.4(11) .
C90 Zr51 C93 C92 -77.1(8) .
C91 Zr51 C93 C92 -37.2(7) .
C86 Zr51 C93 C92 112.7(7) .
C85 Zr51 C93 C92 143.6(7) .
O51 Zr51 C93 C89 15.5(10) .
O52 Zr51 C93 C89 135.8(7) 3_676
C87 Zr51 C93 C89 -124.9(9) .
C88 Zr51 C93 C89 -91.0(8) .
C84 Zr51 C93 C89 -77.0(8) .
C90 Zr51 C93 C89 37.3(7) .
C92 Zr51 C93 C89 114.4(11) .
C91 Zr51 C93 C89 77.2(8) .
C86 Zr51 C93 C89 -132.9(8) .
C85 Zr51 C93 C89 -102.0(9) .
Zr51 O52 C94 P52 162.8(6) 3_676
C78 P52 C94 O52 -47.9(8) .
C72 P52 C94 O52 61.9(8) .
Rh51 P52 C94 O52 -172.1(6) .
Cl2A C98A Cl1A Cl1B 47(5) .
Cl2B C98A Cl1A Cl1B 49(5) .
Cl2A C98B Cl1A Cl1B 46(2) .
Cl2B C98B Cl1A Cl1B 48(2) .
C98B Cl1A Cl1B C98A 5(3) .
C98A Cl1A Cl1B C98B -5(3) .
Cl2A C98A Cl1B Cl1A -136(4) .
Cl2B C98A Cl1B Cl1A -136(4) .
Cl2A C98B Cl1B Cl1A -138(2) .
Cl2B C98B Cl1B Cl1A -139(2) .
Cl3B C99A C99B Cl4A -101(3) .
Cl3A C99A C99B Cl4A -101(4) .
Cl3A C99A C99B Cl3B 0(2) .
Cl4A C99A C99B Cl3B 101(3) .
Cl3B C99A C99B Cl4B -104(6) .
Cl3A C99A C99B Cl4B -103(6) .
Cl4A C99A C99B Cl4B -3(3) .
Cl3B C99A C99B Cl3A 0(2) .
Cl4A C99A C99B Cl3A 101(4) .
C99B C99A Cl3A Cl3B -1(6) .
Cl4A C99A Cl3A Cl3B -38(3) .
Cl3B C99A Cl3A C99B 1(6) .
Cl4A C99A Cl3A C99B -38(5) .
C99A C99B Cl3A Cl3B 179(7) .
Cl4A C99B Cl3A Cl3B -61(3) .
Cl4B C99B Cl3A Cl3B -33(3) .
Cl4A C99B Cl3A C99A 120(8) .
Cl3B C99B Cl3A C99A -179(7) .
Cl4B C99B Cl3A C99A 148(8) .
C99B Cl3A Cl3B C99A 0(2) .
C99A Cl3A Cl3B C99B 0(2) .
C99B C99A Cl3B Cl3A 179(6) .
Cl4A C99A Cl3B Cl3A 144(3) .
Cl3A C99A Cl3B C99B -179(6) .
Cl4A C99A Cl3B C99B -35(4) .
C99A C99B Cl3B Cl3A -1(6) .
Cl4A C99B Cl3B Cl3A 126(3) .
Cl4B C99B Cl3B Cl3A 152(3) .
Cl4A C99B Cl3B C99A 126(7) .
Cl4B C99B Cl3B C99A 153(7) .
Cl3A C99B Cl3B C99A 1(6) .
C99A C99B Cl4A Cl4B -177(3) .
Cl3B C99B Cl4A Cl4B 98(2) .
Cl3A C99B Cl4A Cl4B 114(2) .
Cl3B C99B Cl4A C99A -85(4) .
Cl4B C99B Cl4A C99A 177(3) .
Cl3A C99B Cl4A C99A -68(4) .
C99B C99A Cl4A Cl4B 3(4) .
Cl3B C99A Cl4A Cl4B 82(3) .
Cl3A C99A Cl4A Cl4B 95(3) .
Cl3B C99A Cl4A C99B 78(4) .
Cl3A C99A Cl4A C99B 91(4) .
C99A Cl4A Cl4B C99B -0.9(10) .
C99A C99B Cl4B Cl4A 5(6) .
Cl3B C99B Cl4B Cl4A -90(3) .
Cl3A C99B Cl4B Cl4A -80(3) .
